data_7126526
loop_
_publ_author_name
'Cui, Yunshu'
'Xiang, Libo'
'Wang, Junyi'
'Li, Chunlei'
'Hao, Wei'
'Ye, Qing'

_publ_section_title
;
 Storage and release of two electrons from an electron-rich carbon-carbon
 bond: boron mediated reversible coupling of DMAP and 9-azajulolidine.
;
_journal_issue 50
_journal_name_full 'Chemical communications (Cambridge, England)'
_journal_page_first 6794
_journal_page_last 6797
_journal_paper_doi 10.1039/d0cc01575j
_journal_volume 56
_journal_year 2020
_chemical_formula_moiety 'C94 H108 B2 N8'
_chemical_formula_sum 'C94 H108 B2 N8'
_chemical_formula_weight 1371.51
_space_group_crystal_system triclinic
_space_group_IT_number 2
_space_group_name_Hall '-P 1'
_space_group_name_H-M_alt 'P -1'
_atom_sites_solution_hydrogens geom
_atom_sites_solution_primary dual
_audit_creation_date 2019-12-27
_audit_creation_method
;
Olex2 1.3
(compiled 2019.09.11 svn.r3662 for OlexSys, GUI svn.r5938)
;
_audit_update_record
;
2020-02-27 deposited with the CCDC.	2020-05-12 downloaded from the CCDC.
;
_cell_angle_alpha 78.233(3)
_cell_angle_beta 71.810(3)
_cell_angle_gamma 85.539(3)
_cell_formula_units_Z 4
_cell_length_a 16.5767(16)
_cell_length_b 22.881(2)
_cell_length_c 24.197(2)
_cell_measurement_reflns_used 9762
_cell_measurement_temperature 100.03
_cell_measurement_theta_max 24.56
_cell_measurement_theta_min 2.24
_cell_volume 8534.9(13)
_computing_molecular_graphics 'Olex2 1.3 (Dolomanov et al., 2009)'
_computing_publication_material 'Olex2 1.3 (Dolomanov et al., 2009)'
_computing_structure_refinement 'ShelXL n/a (Sheldrick, 2015)'
_computing_structure_solution 'SHELXT 2014/5 (Sheldrick, 2014)'
_diffrn_ambient_temperature 100.03
_diffrn_measured_fraction_theta_full 0.995
_diffrn_measured_fraction_theta_max 0.995
_diffrn_measurement_device_type 'Bruker APEX-II CCD'
_diffrn_radiation_type MoK\a
_diffrn_radiation_wavelength 0.71073
_diffrn_reflns_av_R_equivalents 0.1021
_diffrn_reflns_av_unetI/netI 0.0597
_diffrn_reflns_Laue_measured_fraction_full 0.995
_diffrn_reflns_Laue_measured_fraction_max 0.995
_diffrn_reflns_limit_h_max 19
_diffrn_reflns_limit_h_min -19
_diffrn_reflns_limit_k_max 27
_diffrn_reflns_limit_k_min -27
_diffrn_reflns_limit_l_max 28
_diffrn_reflns_limit_l_min -28
_diffrn_reflns_number 229399
_diffrn_reflns_point_group_measured_fraction_full 0.995
_diffrn_reflns_point_group_measured_fraction_max 0.995
_diffrn_reflns_theta_full 24.823
_diffrn_reflns_theta_max 24.823
_diffrn_reflns_theta_min 2.216
_diffrn_standards_number 0
_exptl_absorpt_coefficient_mu 0.062
_exptl_absorpt_correction_T_max 0.7451
_exptl_absorpt_correction_T_min 0.6753
_exptl_absorpt_correction_type multi-scan
_exptl_absorpt_process_details
;
SADABS-2016/2 (Bruker,2016/2) was used for absorption correction.
wR2(int) was 0.0874 before and 0.0722 after correction.
The Ratio of minimum to maximum transmission is 0.9063.
The \l/2 correction factor is Not present.
;
_exptl_crystal_colour 'clear violet'
_exptl_crystal_colour_lustre clear
_exptl_crystal_colour_primary violet
_exptl_crystal_density_diffrn 1.067
_exptl_crystal_description block
_exptl_crystal_F_000 3200
_exptl_crystal_size_max 0.257
_exptl_crystal_size_mid 0.182
_exptl_crystal_size_min 0.182
_refine_diff_density_max 0.333
_refine_diff_density_min -0.233
_refine_diff_density_rms 0.042
_refine_ls_extinction_method none
_refine_ls_goodness_of_fit_ref 1.049
_refine_ls_hydrogen_treatment constr
_refine_ls_matrix_type full
_refine_ls_number_parameters 1905
_refine_ls_number_reflns 29305
_refine_ls_number_restraints 0
_refine_ls_restrained_S_all 1.049
_refine_ls_R_factor_all 0.0974
_refine_ls_R_factor_gt 0.0564
_refine_ls_shift/su_max 0.000
_refine_ls_shift/su_mean 0.000
_refine_ls_structure_factor_coef Fsqd
_refine_ls_weighting_details 'w=1/[\s^2^(Fo^2^)+(0.0755P)^2^+1.5556P] where P=(Fo^2^+2Fc^2^)/3'
_refine_ls_weighting_scheme calc
_refine_ls_wR_factor_gt 0.1399
_refine_ls_wR_factor_ref 0.1599
_reflns_Friedel_coverage 0.000
_reflns_number_gt 18437
_reflns_number_total 29305
_reflns_threshold_expression 'I > 2\s(I)'
_cod_data_source_file d0cc01575j2.cif
_cod_data_source_block 4
_cod_depositor_comments 'Adding full bibliography for 7126523--7126527.cif.'
_cod_original_cell_volume 8535.0(14)
_cod_database_code 7126526
_shelx_shelxl_version_number 2016/6
_shelx_space_group_comment
;
The symmetry employed for this shelxl refinement is uniquely defined
by the following loop, which should always be used as a source of
symmetry information in preference to the above space-group names.
They are only intended as comments.
;
_shelx_estimated_absorpt_t_max 0.988
_shelx_estimated_absorpt_t_min 0.983
_olex2_refinement_description
;
1. Fixed Uiso
 At 1.2 times of:
  All C(H) groups, All C(H,H) groups
 At 1.5 times of:
  All C(H,H,H) groups
2.a Ternary CH refined with riding coordinates:
 C19A(H19A), C19B(H19B), C22A(H22A), C22B(H22B), C31A(H31A), C31B(H31B),
 C34A(H34A), C34B(H34B), C47A(H47A), C48A(H48A), C47B(H47B), C48B(H48B),
 C65A(H65A), C65B(H65B), C68A(H68A), C68B(H68B), C77A(H77A), C77B(H77B),
 C80A(H80A), C80B(H80B)
2.b Secondary CH2 refined with riding coordinates:
 C39A(H39A,H39B), C40A(H40A,H40B), C39B(H39C,H39D), C41A(H41A,H41B), C40B(H40C,
 H40D), C42A(H42A,H42B), C41B(H41C,H41D), C43A(H43A,H43B), C42B(H42C,H42D),
 C44A(H44A,H44B), C43B(H43C,H43D), C44B(H44C,H44D), C50A(H50A,H50B), C51A(H51A,
 H51B), C50B(H50C,H50D), C52A(H52A,H52B), C51B(H51C,H51D), C53A(H53A,H53B),
 C52B(H52C,H52D), C54A(H54A,H54B), C53B(H53C,H53D), C55A(H55A,H55B), C54B(H54C,
 H54D), C55B(H55C,H55D)
2.c Aromatic/amide H refined with riding coordinates:
 C1A(H1A), C1B(H1B), C2A(H2A), C2B(H2B), C4A(H4A), C4B(H4B), C5A(H5A),
 C5B(H5B), C6A(H6A), C6B(H6B), C10A(H10A), C10B(H10B), C15A(H15A), C16A(H16A),
 C15B(H15B), C17A(H17A), C16B(H16B), C17B(H17B), C27A(H27A), C28A(H28A),
 C27B(H27B), C29A(H29A), C28B(H28B), C29B(H29B), C37A(H37A), C37B(H37B),
 C58A(H58A), C58B(H58B), C61A(H61A), C62A(H62A), C61B(H61B), C63A(H63A),
 C62B(H62B), C63B(H63B), C73A(H73A), C74A(H74A), C73B(H73B), C75A(H75A),
 C74B(H74B), C75B(H75B), C86B(H86B), C88A(H88A), C87B(H87B), C89A(H89A),
 C88B(H88B), C90A(H90A), C92A(H92A), C93A(H93A), C92B(H92B), C94A(H94A),
 C94B(H94B), C93B(H93B)
2.d Idealised Me refined as rotating group:
 C20A(H20A,H20B,H20C), C21A(H21A,H21B,H21C), C20B(H20D,H20E,H20F), C21B(H21D,
 H21E,H21F), C23A(H23A,H23B,H23C), C24A(H24A,H24B,H24C), C23B(H23D,H23E,H23F),
 C24B(H24D,H24E,H24F), C32A(H32A,H32B,H32C), C33A(H33A,H33B,H33C), C32B(H32D,
 H32E,H32F), C33B(H33D,H33E,H33F), C35A(H35A,H35B,H35C), C36A(H36A,H36B,H36C),
 C35B(H35D,H35E,H35F), C36B(H36D,H36E,H36F), C66A(H66A,H66B,H66C), C67A(H67A,
 H67B,H67C), C66B(H66D,H66E,H66F), C67B(H67D,H67E,H67F), C69A(H69A,H69B,H69C),
 C70A(H70A,H70B,H70C), C69B(H69D,H69E,H69F), C70B(H70D,H70E,H70F), C78A(H78A,
 H78B,H78C), C79A(H79A,H79B,H79C), C78B(H78D,H78E,H78F), C79B(H79D,H79E,H79F),
 C81A(H81A,H81B,H81C), C82A(H82A,H82B,H82C), C81B(H81D,H81E,H81F), C82B(H82D,
 H82E,H82F)
;
_smtbx_masks_void_probe_radius 1.2
_smtbx_masks_void_truncation_radius 1.2
_olex2_submission_special_instructions 'No special instructions were received'

loop_
_space_group_symop_operation_xyz
'x, y, z'
'-x, -y, -z'

loop_
_atom_site_label
_atom_site_type_symbol
_atom_site_fract_x
_atom_site_fract_y
_atom_site_fract_z
_atom_site_U_iso_or_equiv
_atom_site_adp_type
_atom_site_occupancy
_atom_site_site_symmetry_order
_atom_site_calc_flag
_atom_site_refinement_flags_posn
_atom_site_refinement_flags_adp
_atom_site_refinement_flags_occupancy
_atom_site_disorder_assembly
_atom_site_disorder_group
C1A C -0.07835(17) 0.56133(12) 0.99458(13) 0.0473(7) Uani 1 1 d . . . . .
H1A H -0.074522 0.529121 1.025438 0.057 Uiso 1 1 calc R U . . .
N1A N 0.02504(12) 0.79435(9) 0.83230(8) 0.0323(5) Uani 1 1 d . . . . .
B1A B 0.10209(17) 0.79186(12) 0.85035(12) 0.0319(6) Uani 1 1 d . . . . .
B2B B 0.45167(16) 0.30298(12) 0.73775(11) 0.0276(6) Uani 1 1 d . . . . .
B1B B 0.81984(17) 0.29648(12) 0.65113(12) 0.0314(6) Uani 1 1 d . . . . .
C1B C 1.12883(19) 0.19857(14) 0.47853(14) 0.0559(8) Uani 1 1 d . . . . .
H1B H 1.168787 0.210131 0.440517 0.067 Uiso 1 1 calc R U . . .
N1B N 0.88717(12) 0.30343(8) 0.59462(8) 0.0330(5) Uani 1 1 d . . . . .
C2A C -0.14612(18) 0.56418(12) 0.97319(12) 0.0477(7) Uani 1 1 d . . . . .
H2A H -0.186958 0.533403 0.988130 0.057 Uiso 1 1 calc R U . . .
N2A N 0.10087(12) 0.73447(8) 0.88991(8) 0.0321(5) Uani 1 1 d . . . . .
B2A B 0.46741(17) 0.80085(12) 0.73730(12) 0.0283(6) Uani 1 1 d . . . . .
C2B C 1.13631(18) 0.14371(14) 0.51016(13) 0.0527(8) Uani 1 1 d . . . . .
H2B H 1.181041 0.117619 0.494143 0.063 Uiso 1 1 calc R U . . .
N2B N 0.82919(12) 0.23581(8) 0.68199(8) 0.0316(5) Uani 1 1 d . . . . .
C3A C -0.15566(16) 0.61292(12) 0.92878(12) 0.0428(7) Uani 1 1 d . . . . .
N3A N 0.16424(12) 0.83765(8) 0.83502(8) 0.0308(5) Uani 1 1 d . . . . .
C3B C 1.07762(17) 0.12449(12) 0.56750(13) 0.0460(7) Uani 1 1 d . . . . .
N3B N 0.75804(12) 0.34070(8) 0.67336(8) 0.0302(4) Uani 1 1 d . . . . .
C4A C -0.22348(18) 0.62430(13) 0.90313(12) 0.0490(7) Uani 1 1 d . . . . .
H4A H -0.267020 0.595773 0.913660 0.059 Uiso 1 1 calc R U . . .
N4A N 0.24769(14) 0.92848(10) 0.93999(9) 0.0424(5) Uani 1 1 d . . . . .
C4B C 1.07788(18) 0.06998(13) 0.60750(14) 0.0502(7) Uani 1 1 d . . . . .
H4B H 1.119139 0.040065 0.595711 0.060 Uiso 1 1 calc R U . . .
N4B N 0.71000(14) 0.42110(10) 0.82030(9) 0.0442(5) Uani 1 1 d . . . . .
C5A C -0.22629(17) 0.67565(14) 0.86372(12) 0.0499(7) Uani 1 1 d . . . . .
H5A H -0.272660 0.682091 0.847892 0.060 Uiso 1 1 calc R U . . .
N5A N 0.32549(14) 1.01015(9) 0.70712(10) 0.0421(5) Uani 1 1 d . . . . .
C5B C 1.02057(18) 0.05953(12) 0.66223(14) 0.0493(7) Uani 1 1 d . . . . .
H5B H 1.024032 0.022932 0.688313 0.059 Uiso 1 1 calc R U . . .
N5B N 0.57052(14) 0.51715(9) 0.65546(10) 0.0469(6) Uani 1 1 d . . . . .
C6A C -0.16254(16) 0.72040(13) 0.84505(12) 0.0441(7) Uani 1 1 d . . . . .
H6A H -0.167095 0.756157 0.818152 0.053 Uiso 1 1 calc R U . . .
N6A N 0.40486(11) 0.83948(8) 0.76895(8) 0.0291(4) Uani 1 1 d . . . . .
C7A C -0.09490(15) 0.71033(11) 0.86694(11) 0.0361(6) Uani 1 1 d . . . . .
N7A N 0.54281(12) 0.77549(8) 0.75228(8) 0.0297(4) Uani 1 1 d . . . . .
C6B C 0.95440(17) 0.10215(12) 0.68226(13) 0.0444(7) Uani 1 1 d . . . . .
H6B H 0.914717 0.093902 0.720801 0.053 Uiso 1 1 calc R U . . .
N6B N 0.51666(11) 0.34049(8) 0.73889(8) 0.0281(4) Uani 1 1 d . . . . .
C8A C -0.09308(16) 0.65639(11) 0.90838(11) 0.0386(6) Uani 1 1 d . . . . .
N8A N 0.47122(12) 0.78238(8) 0.68229(8) 0.0295(4) Uani 1 1 d . . . . .
C7B C 0.95034(16) 0.15445(11) 0.64449(11) 0.0369(6) Uani 1 1 d . . . . .
N7B N 0.38497(12) 0.27231(8) 0.78849(8) 0.0292(4) Uani 1 1 d . . . . .
C9A C -0.02009(16) 0.65192(11) 0.92837(11) 0.0374(6) Uani 1 1 d . . . . .
C8B C 1.01351(16) 0.16537(12) 0.58794(12) 0.0397(6) Uani 1 1 d . . . . .
N8B N 0.43731(12) 0.28979(8) 0.68533(8) 0.0285(4) Uani 1 1 d . . . . .
C10A C -0.01341(17) 0.60480(11) 0.97235(12) 0.0430(7) Uani 1 1 d . . . . .
H10A H 0.033503 0.601371 0.987519 0.052 Uiso 1 1 calc R U . . .
C9B C 1.00563(16) 0.22276(11) 0.55499(12) 0.0401(6) Uani 1 1 d . . . . .
C11A C 0.02676(15) 0.70617(11) 0.89447(11) 0.0341(6) Uani 1 1 d . . . . .
C10B C 1.06341(17) 0.23972(13) 0.49995(12) 0.0493(7) Uani 1 1 d . . . . .
H10B H 1.059670 0.278110 0.476757 0.059 Uiso 1 1 calc R U . . .
C12A C -0.01716(15) 0.74055(11) 0.86100(10) 0.0334(6) Uani 1 1 d . . . . .
C11B C 0.93138(15) 0.24918(11) 0.59395(11) 0.0347(6) Uani 1 1 d . . . . .
C13A C -0.01905(15) 0.84366(11) 0.80630(11) 0.0340(6) Uani 1 1 d . . . . .
C12B C 0.89868(15) 0.20971(11) 0.64473(11) 0.0336(6) Uani 1 1 d . . . . .
C14A C -0.00556(15) 0.85593(11) 0.74501(11) 0.0377(6) Uani 1 1 d . . . . .
C13B C 0.92698(15) 0.35365(11) 0.55016(11) 0.0354(6) Uani 1 1 d . . . . .
C15A C -0.05074(17) 0.90395(12) 0.72216(13) 0.0485(7) Uani 1 1 d . . . . .
H15A H -0.042758 0.913362 0.680732 0.058 Uiso 1 1 calc R U . . .
C14B C 0.99596(16) 0.38019(11) 0.55811(11) 0.0368(6) Uani 1 1 d . . . . .
C16A C -0.10697(17) 0.93805(12) 0.75897(15) 0.0523(8) Uani 1 1 d . . . . .
H16A H -0.137340 0.970379 0.742709 0.063 Uiso 1 1 calc R U . . .
C15B C 1.04010(16) 0.42389(11) 0.51148(12) 0.0419(7) Uani 1 1 d . . . . .
H15B H 1.087278 0.442365 0.514857 0.050 Uiso 1 1 calc R U . . .
C17A C -0.11873(17) 0.92519(12) 0.81855(14) 0.0499(7) Uani 1 1 d . . . . .
H17A H -0.157155 0.949132 0.843161 0.060 Uiso 1 1 calc R U . . .
C16B C 1.01664(18) 0.44071(12) 0.46081(12) 0.0458(7) Uani 1 1 d . . . . .
H16B H 1.048183 0.470213 0.429477 0.055 Uiso 1 1 calc R U . . .
C18A C -0.07610(16) 0.87808(12) 0.84420(12) 0.0417(6) Uani 1 1 d . . . . .
C17B C 0.94788(18) 0.41527(12) 0.45489(12) 0.0473(7) Uani 1 1 d . . . . .
H17B H 0.932062 0.428135 0.419769 0.057 Uiso 1 1 calc R U . . .
C19A C -0.09208(17) 0.86538(14) 0.91074(12) 0.0509(7) Uani 1 1 d . . . . .
H19A H -0.050622 0.833667 0.919912 0.061 Uiso 1 1 calc R U . . .
C18B C 0.90109(17) 0.37106(12) 0.49937(11) 0.0410(6) Uani 1 1 d . . . . .
C20A C -0.18145(19) 0.84155(15) 0.94374(14) 0.0619(8) Uani 1 1 d . . . . .
H20A H -0.188393 0.830867 0.986281 0.093 Uiso 1 1 calc R U . . .
H20B H -0.189721 0.806125 0.929302 0.093 Uiso 1 1 calc R U . . .
H20C H -0.223508 0.872379 0.936778 0.093 Uiso 1 1 calc R U . . .
C19B C 0.82843(18) 0.34094(13) 0.49168(11) 0.0488(7) Uani 1 1 d . . . . .
H19B H 0.788037 0.327145 0.532021 0.059 Uiso 1 1 calc R U . . .
C21A C -0.0792(2) 0.91976(16) 0.93450(15) 0.0694(10) Uani 1 1 d . . . . .
H21A H -0.089221 0.908702 0.977394 0.104 Uiso 1 1 calc R U . . .
H21B H -0.119121 0.951641 0.926124 0.104 Uiso 1 1 calc R U . . .
H21C H -0.020871 0.933803 0.915229 0.104 Uiso 1 1 calc R U . . .
C20B C 0.8615(2) 0.28539(15) 0.46445(14) 0.0671(9) Uani 1 1 d . . . . .
H20D H 0.814240 0.266157 0.459302 0.101 Uiso 1 1 calc R U . . .
H20E H 0.887224 0.257356 0.490814 0.101 Uiso 1 1 calc R U . . .
H20F H 0.904211 0.297214 0.425848 0.101 Uiso 1 1 calc R U . . .
C22A C 0.05384(17) 0.81728(12) 0.70460(11) 0.0428(6) Uani 1 1 d . . . . .
H22A H 0.102698 0.804591 0.720474 0.051 Uiso 1 1 calc R U . . .
C21B C 0.7790(2) 0.38211(17) 0.45525(13) 0.0708(10) Uani 1 1 d . . . . .
H21D H 0.726278 0.362834 0.459009 0.106 Uiso 1 1 calc R U . . .
H21E H 0.813533 0.390196 0.413533 0.106 Uiso 1 1 calc R U . . .
H21F H 0.765414 0.419749 0.469805 0.106 Uiso 1 1 calc R U . . .
C23A C 0.0097(2) 0.76086(13) 0.70541(13) 0.0548(8) Uani 1 1 d . . . . .
H23A H 0.049124 0.736770 0.679244 0.082 Uiso 1 1 calc R U . . .
H23B H -0.040092 0.771939 0.691613 0.082 Uiso 1 1 calc R U . . .
H23C H -0.008444 0.737662 0.745886 0.082 Uiso 1 1 calc R U . . .
C22B C 1.02330(16) 0.36244(12) 0.61354(12) 0.0419(6) Uani 1 1 d . . . . .
H22B H 0.983179 0.331502 0.641618 0.050 Uiso 1 1 calc R U . . .
C24A C 0.09010(19) 0.84967(15) 0.64053(12) 0.0570(8) Uani 1 1 d . . . . .
H24A H 0.136171 0.825513 0.619163 0.085 Uiso 1 1 calc R U . . .
H24B H 0.112176 0.888378 0.639938 0.085 Uiso 1 1 calc R U . . .
H24C H 0.045229 0.855912 0.621368 0.085 Uiso 1 1 calc R U . . .
C23B C 1.01924(18) 0.41505(13) 0.64476(12) 0.0496(7) Uani 1 1 d . . . . .
H23D H 1.036348 0.401361 0.680616 0.074 Uiso 1 1 calc R U . . .
H23E H 0.961063 0.431129 0.655551 0.074 Uiso 1 1 calc R U . . .
H23F H 1.057717 0.446286 0.618052 0.074 Uiso 1 1 calc R U . . .
C25A C 0.14626(15) 0.71232(11) 0.93211(10) 0.0332(6) Uani 1 1 d . . . . .
C24B C 1.11306(18) 0.33489(13) 0.60066(14) 0.0536(8) Uani 1 1 d . . . . .
H24D H 1.126097 0.320589 0.638003 0.080 Uiso 1 1 calc R U . . .
H24E H 1.154247 0.365121 0.575269 0.080 Uiso 1 1 calc R U . . .
H24F H 1.116174 0.301358 0.580493 0.080 Uiso 1 1 calc R U . . .
C26A C 0.20295(15) 0.66395(11) 0.92290(11) 0.0365(6) Uani 1 1 d . . . . .
C25B C 0.79761(15) 0.20968(11) 0.74393(10) 0.0337(6) Uani 1 1 d . . . . .
C27A C 0.24122(17) 0.64050(12) 0.96674(12) 0.0456(7) Uani 1 1 d . . . . .
H27A H 0.279070 0.607231 0.962024 0.055 Uiso 1 1 calc R U . . .
C26B C 0.82961(16) 0.23002(11) 0.78424(11) 0.0362(6) Uani 1 1 d . . . . .
C28A C 0.22480(19) 0.66497(13) 1.01669(12) 0.0506(7) Uani 1 1 d . . . . .
H28A H 0.251302 0.648512 1.046132 0.061 Uiso 1 1 calc R U . . .
C27B C 0.80211(18) 0.20058(12) 0.84310(12) 0.0455(7) Uani 1 1 d . . . . .
H27B H 0.821588 0.213670 0.871465 0.055 Uiso 1 1 calc R U . . .
C29A C 0.16996(18) 0.71334(13) 1.02415(12) 0.0471(7) Uani 1 1 d . . . . .
H29A H 0.160243 0.730212 1.058478 0.057 Uiso 1 1 calc R U . . .
C28B C 0.7479(2) 0.15336(12) 0.86144(12) 0.0513(7) Uani 1 1 d . . . . .
H28B H 0.731776 0.133456 0.901675 0.062 Uiso 1 1 calc R U . . .
C30A C 0.12880(16) 0.73785(12) 0.98287(11) 0.0391(6) Uani 1 1 d . . . . .
C29B C 0.71659(18) 0.13469(12) 0.82100(12) 0.0473(7) Uani 1 1 d . . . . .
H29B H 0.678639 0.102157 0.833974 0.057 Uiso 1 1 calc R U . . .
C31A C 0.06165(16) 0.78719(12) 0.99520(11) 0.0425(6) Uani 1 1 d . . . . .
H31A H 0.059453 0.810980 0.956128 0.051 Uiso 1 1 calc R U . . .
C30B C 0.74004(17) 0.16296(11) 0.76175(11) 0.0382(6) Uani 1 1 d . . . . .
C32A C -0.02602(18) 0.75946(14) 1.02765(13) 0.0569(8) Uani 1 1 d . . . . .
H32A H -0.069278 0.791262 1.033277 0.085 Uiso 1 1 calc R U . . .
H32B H -0.025890 0.735999 1.066331 0.085 Uiso 1 1 calc R U . . .
H32C H -0.038842 0.733428 1.004047 0.085 Uiso 1 1 calc R U . . .
C31B C 0.70270(17) 0.14324(12) 0.71930(11) 0.0419(6) Uani 1 1 d . . . . .
H31B H 0.723493 0.171006 0.680280 0.050 Uiso 1 1 calc R U . . .
C33A C 0.07985(18) 0.83032(13) 1.03037(12) 0.0516(7) Uani 1 1 d . . . . .
H33A H 0.040080 0.864333 1.030475 0.077 Uiso 1 1 calc R U . . .
H33B H 0.138157 0.844612 1.011973 0.077 Uiso 1 1 calc R U . . .
H33C H 0.072995 0.809646 1.071201 0.077 Uiso 1 1 calc R U . . .
C32B C 0.60558(18) 0.14870(13) 0.74028(12) 0.0516(7) Uani 1 1 d . . . . .
H32D H 0.582560 0.136835 0.711567 0.077 Uiso 1 1 calc R U . . .
H32E H 0.588832 0.190159 0.743698 0.077 Uiso 1 1 calc R U . . .
H32F H 0.583241 0.122608 0.778977 0.077 Uiso 1 1 calc R U . . .
C34A C 0.22483(16) 0.63730(11) 0.86757(11) 0.0404(6) Uani 1 1 d . . . . .
H34A H 0.190468 0.658990 0.842131 0.048 Uiso 1 1 calc R U . . .
C33B C 0.7294(2) 0.08039(13) 0.70902(14) 0.0606(8) Uani 1 1 d . . . . .
H33D H 0.702116 0.070073 0.681770 0.091 Uiso 1 1 calc R U . . .
H33E H 0.711963 0.052198 0.746849 0.091 Uiso 1 1 calc R U . . .
H33F H 0.791190 0.078324 0.691815 0.091 Uiso 1 1 calc R U . . .
C35A C 0.2042(2) 0.57130(12) 0.88082(14) 0.0570(8) Uani 1 1 d . . . . .
H35A H 0.217705 0.556675 0.843561 0.086 Uiso 1 1 calc R U . . .
H35B H 0.143669 0.565795 0.902283 0.086 Uiso 1 1 calc R U . . .
H35C H 0.237985 0.548924 0.905150 0.086 Uiso 1 1 calc R U . . .
C34B C 0.89466(16) 0.27925(12) 0.76420(11) 0.0397(6) Uani 1 1 d . . . . .
H34B H 0.886869 0.305280 0.727597 0.048 Uiso 1 1 calc R U . . .
C36A C 0.31836(17) 0.64633(12) 0.83263(12) 0.0468(7) Uani 1 1 d . . . . .
H36A H 0.330914 0.630530 0.796070 0.070 Uiso 1 1 calc R U . . .
H36B H 0.353448 0.625235 0.856593 0.070 Uiso 1 1 calc R U . . .
H36C H 0.330866 0.689041 0.822748 0.070 Uiso 1 1 calc R U . . .
C35B C 0.88847(18) 0.31883(12) 0.80843(12) 0.0466(7) Uani 1 1 d . . . . .
H35D H 0.928746 0.351548 0.790087 0.070 Uiso 1 1 calc R U . . .
H35E H 0.901993 0.295298 0.843150 0.070 Uiso 1 1 calc R U . . .
H35F H 0.830648 0.335293 0.820704 0.070 Uiso 1 1 calc R U . . .
C37A C 0.13597(15) 0.89652(10) 0.84126(11) 0.0347(6) Uani 1 1 d . . . . .
H37A H 0.090988 0.913168 0.826211 0.042 Uiso 1 1 calc R U . . .
C36B C 0.98377(18) 0.25190(14) 0.74758(14) 0.0563(8) Uani 1 1 d . . . . .
H36D H 1.025783 0.283474 0.736239 0.084 Uiso 1 1 calc R U . . .
H36E H 0.991563 0.231680 0.714216 0.084 Uiso 1 1 calc R U . . .
H36F H 0.991257 0.222956 0.781605 0.084 Uiso 1 1 calc R U . . .
C38A C 0.17006(15) 0.92964(11) 0.86750(11) 0.0358(6) Uani 1 1 d . . . . .
C37B C 0.78681(15) 0.39866(11) 0.66773(11) 0.0353(6) Uani 1 1 d . . . . .
H37B H 0.825507 0.416531 0.631085 0.042 Uiso 1 1 calc R U . . .
C39A C 0.14305(18) 0.99363(11) 0.87066(12) 0.0454(7) Uani 1 1 d . . . . .
H39A H 0.085975 1.000869 0.865445 0.054 Uiso 1 1 calc R U . . .
H39B H 0.183345 1.020660 0.838395 0.054 Uiso 1 1 calc R U . . .
C38B C 0.76207(15) 0.42959(11) 0.71164(11) 0.0363(6) Uani 1 1 d . . . . .
C40A C 0.14104(19) 1.00659(12) 0.93013(12) 0.0510(7) Uani 1 1 d . . . . .
H40A H 0.127362 1.049345 0.931028 0.061 Uiso 1 1 calc R U . . .
H40B H 0.096440 0.982619 0.962162 0.061 Uiso 1 1 calc R U . . .
C39B C 0.78689(18) 0.49301(12) 0.70391(13) 0.0462(7) Uani 1 1 d . . . . .
H39C H 0.740795 0.520232 0.695800 0.055 Uiso 1 1 calc R U . . .
H39D H 0.838671 0.501916 0.669629 0.055 Uiso 1 1 calc R U . . .
C41A C 0.22600(19) 0.99140(13) 0.93992(13) 0.0517(7) Uani 1 1 d . . . . .
H41A H 0.270138 1.016086 0.908214 0.062 Uiso 1 1 calc R U . . .
H41B H 0.224832 1.000882 0.978294 0.062 Uiso 1 1 calc R U . . .
C40B C 0.80353(18) 0.50333(13) 0.75926(14) 0.0538(8) Uani 1 1 d . . . . .
H40C H 0.854600 0.480232 0.764340 0.065 Uiso 1 1 calc R U . . .
H40D H 0.814322 0.546176 0.755223 0.065 Uiso 1 1 calc R U . . .
C42A C 0.32554(17) 0.90902(13) 0.95408(12) 0.0488(7) Uani 1 1 d . . . . .
H42A H 0.326749 0.924856 0.988945 0.059 Uiso 1 1 calc R U . . .
H42B H 0.374872 0.925112 0.920260 0.059 Uiso 1 1 calc R U . . .
C41B C 0.72811(18) 0.48423(13) 0.81283(13) 0.0535(8) Uani 1 1 d . . . . .
H41C H 0.739688 0.491314 0.848642 0.064 Uiso 1 1 calc R U . . .
H41D H 0.677740 0.508654 0.808361 0.064 Uiso 1 1 calc R U . . .
C43A C 0.33215(18) 0.84168(13) 0.96720(12) 0.0464(7) Uani 1 1 d . . . . .
H43A H 0.283673 0.825560 1.001680 0.056 Uiso 1 1 calc R U . . .
H43B H 0.385196 0.829359 0.977304 0.056 Uiso 1 1 calc R U . . .
C42B C 0.64190(18) 0.39891(13) 0.87393(12) 0.0498(7) Uani 1 1 d . . . . .
H42C H 0.586868 0.415992 0.869832 0.060 Uiso 1 1 calc R U . . .
H42D H 0.651170 0.411678 0.908165 0.060 Uiso 1 1 calc R U . . .
C44A C 0.33199(16) 0.81619(12) 0.91329(11) 0.0399(6) Uani 1 1 d . . . . .
H44A H 0.390257 0.817378 0.885323 0.048 Uiso 1 1 calc R U . . .
H44B H 0.314554 0.773930 0.926412 0.048 Uiso 1 1 calc R U . . .
C43B C 0.63922(18) 0.33129(13) 0.88487(11) 0.0470(7) Uani 1 1 d . . . . .
H43C H 0.593347 0.316813 0.921782 0.056 Uiso 1 1 calc R U . . .
H43D H 0.693733 0.314272 0.890061 0.056 Uiso 1 1 calc R U . . .
C45A C 0.27243(15) 0.85079(11) 0.88177(10) 0.0337(6) Uani 1 1 d . . . . .
C44B C 0.62367(16) 0.31011(12) 0.83325(10) 0.0384(6) Uani 1 1 d . . . . .
H44C H 0.642884 0.268004 0.833617 0.046 Uiso 1 1 calc R U . . .
H44D H 0.562036 0.312004 0.838073 0.046 Uiso 1 1 calc R U . . .
C46A C 0.23390(15) 0.90237(11) 0.89522(11) 0.0357(6) Uani 1 1 d . . . . .
C45B C 0.67017(15) 0.34782(11) 0.77477(10) 0.0331(6) Uani 1 1 d . . . . .
C47A C 0.25389(14) 0.82516(10) 0.83442(10) 0.0305(5) Uani 1 1 d . . . . .
H47A H 0.259765 0.780821 0.845355 0.037 Uiso 1 1 calc R U . . .
C46B C 0.70944(15) 0.39879(11) 0.77000(11) 0.0357(6) Uani 1 1 d . . . . .
C48A C 0.31560(14) 0.84410(10) 0.76909(10) 0.0311(5) Uani 1 1 d . . . . .
H48A H 0.308574 0.813967 0.746317 0.037 Uiso 1 1 calc R U . . .
C47B C 0.67431(14) 0.32663(11) 0.71869(10) 0.0305(5) Uani 1 1 d . . . . .
H47B H 0.670724 0.282110 0.729114 0.037 Uiso 1 1 calc R U . . .
C49A C 0.29723(15) 0.90431(11) 0.73585(10) 0.0330(6) Uani 1 1 d . . . . .
C48B C 0.60002(14) 0.34942(10) 0.69165(10) 0.0309(5) Uani 1 1 d . . . . .
H48B H 0.600657 0.322876 0.663399 0.037 Uiso 1 1 calc R U . . .
C50A C 0.23883(16) 0.90787(11) 0.69858(11) 0.0396(6) Uani 1 1 d . . . . .
H50A H 0.179592 0.902053 0.724710 0.048 Uiso 1 1 calc R U . . .
H50B H 0.253614 0.875482 0.675372 0.048 Uiso 1 1 calc R U . . .
C49B C 0.60667(15) 0.41262(11) 0.65676(11) 0.0335(6) Uani 1 1 d . . . . .
C51A C 0.24532(19) 0.96782(12) 0.65657(12) 0.0500(7) Uani 1 1 d . . . . .
H51A H 0.195213 0.974136 0.641947 0.060 Uiso 1 1 calc R U . . .
H51B H 0.296745 0.967960 0.622018 0.060 Uiso 1 1 calc R U . . .
C50B C 0.65112(17) 0.42276(12) 0.59125(11) 0.0428(7) Uani 1 1 d . . . . .
H50C H 0.632098 0.392801 0.573864 0.051 Uiso 1 1 calc R U . . .
H50D H 0.713089 0.417234 0.584289 0.051 Uiso 1 1 calc R U . . .
C52A C 0.24983(19) 1.01791(12) 0.68780(13) 0.0518(7) Uani 1 1 d . . . . .
H52A H 0.251699 1.056796 0.660521 0.062 Uiso 1 1 calc R U . . .
H52B H 0.198600 1.017766 0.722487 0.062 Uiso 1 1 calc R U . . .
C51B C 0.63310(19) 0.48501(13) 0.56068(13) 0.0532(8) Uani 1 1 d . . . . .
H51C H 0.676298 0.495103 0.521419 0.064 Uiso 1 1 calc R U . . .
H51D H 0.576687 0.486101 0.554482 0.064 Uiso 1 1 calc R U . . .
C53A C 0.34594(18) 1.06167(12) 0.72659(13) 0.0486(7) Uani 1 1 d . . . . .
H53A H 0.300819 1.067920 0.763027 0.058 Uiso 1 1 calc R U . . .
H53B H 0.347516 1.097672 0.695626 0.058 Uiso 1 1 calc R U . . .
C52B C 0.63482(19) 0.53043(13) 0.59789(13) 0.0566(8) Uani 1 1 d . . . . .
H52C H 0.691620 0.529873 0.603398 0.068 Uiso 1 1 calc R U . . .
H52D H 0.624250 0.570873 0.577110 0.068 Uiso 1 1 calc R U . . .
C54A C 0.42957(18) 1.05388(12) 0.73876(13) 0.0499(7) Uani 1 1 d . . . . .
H54A H 0.441362 1.089646 0.751946 0.060 Uiso 1 1 calc R U . . .
H54B H 0.475345 1.049436 0.702015 0.060 Uiso 1 1 calc R U . . .
C53B C 0.55713(19) 0.56405(12) 0.69000(15) 0.0572(8) Uani 1 1 d . . . . .
H53C H 0.547970 0.602683 0.665394 0.069 Uiso 1 1 calc R U . . .
H53D H 0.608416 0.567377 0.701788 0.069 Uiso 1 1 calc R U . . .
C55A C 0.42818(17) 0.99872(11) 0.78666(12) 0.0437(7) Uani 1 1 d . . . . .
H55A H 0.485466 0.991203 0.791455 0.052 Uiso 1 1 calc R U . . .
H55B H 0.388252 1.005539 0.824932 0.052 Uiso 1 1 calc R U . . .
C54B C 0.48172(19) 0.55115(12) 0.74445(14) 0.0548(8) Uani 1 1 d . . . . .
H54C H 0.430030 0.549075 0.732740 0.066 Uiso 1 1 calc R U . . .
H54D H 0.473481 0.583828 0.767015 0.066 Uiso 1 1 calc R U . . .
C56A C 0.33674(15) 0.95282(11) 0.73876(11) 0.0348(6) Uani 1 1 d . . . . .
C55B C 0.49495(18) 0.49245(11) 0.78325(13) 0.0467(7) Uani 1 1 d . . . . .
H55C H 0.540960 0.496612 0.800155 0.056 Uiso 1 1 calc R U . . .
H55D H 0.442303 0.482056 0.816451 0.056 Uiso 1 1 calc R U . . .
C57A C 0.40082(15) 0.94510(11) 0.76972(10) 0.0344(6) Uani 1 1 d . . . . .
C56B C 0.51798(15) 0.44319(11) 0.74754(11) 0.0363(6) Uani 1 1 d . . . . .
C58A C 0.43454(15) 0.89044(11) 0.78097(10) 0.0336(6) Uani 1 1 d . . . . .
H58A H 0.480037 0.885744 0.797634 0.040 Uiso 1 1 calc R U . . .
C57B C 0.56972(16) 0.45679(11) 0.68536(11) 0.0375(6) Uani 1 1 d . . . . .
C59A C 0.58306(15) 0.78905(11) 0.79306(11) 0.0330(6) Uani 1 1 d . . . . .
C58B C 0.49095(15) 0.38742(11) 0.77038(11) 0.0334(6) Uani 1 1 d . . . . .
H58B H 0.452827 0.379113 0.809473 0.040 Uiso 1 1 calc R U . . .
C60A C 0.64573(15) 0.83304(11) 0.77169(12) 0.0381(6) Uani 1 1 d . . . . .
C59B C 0.46811(15) 0.31812(10) 0.62356(10) 0.0295(5) Uani 1 1 d . . . . .
C61A C 0.68258(18) 0.84608(12) 0.81247(13) 0.0483(7) Uani 1 1 d . . . . .
H61A H 0.725841 0.875112 0.799515 0.058 Uiso 1 1 calc R U . . .
C60B C 0.43586(15) 0.37490(10) 0.60520(10) 0.0311(5) Uani 1 1 d . . . . .
C62A C 0.6578(2) 0.81807(14) 0.87026(14) 0.0556(8) Uani 1 1 d . . . . .
H62A H 0.682158 0.828975 0.897321 0.067 Uiso 1 1 calc R U . . .
C61B C 0.46254(16) 0.39882(11) 0.54481(11) 0.0389(6) Uani 1 1 d . . . . .
H61B H 0.441979 0.437189 0.531078 0.047 Uiso 1 1 calc R U . . .
C63A C 0.59791(19) 0.77426(13) 0.88986(13) 0.0501(7) Uani 1 1 d . . . . .
H63A H 0.582133 0.754833 0.930251 0.060 Uiso 1 1 calc R U . . .
C62B C 0.51791(17) 0.36848(11) 0.50440(11) 0.0406(6) Uani 1 1 d . . . . .
H62B H 0.534828 0.385904 0.463439 0.049 Uiso 1 1 calc R U . . .
C64A C 0.55992(15) 0.75775(11) 0.85176(11) 0.0370(6) Uani 1 1 d . . . . .
C63B C 0.54896(17) 0.31249(12) 0.52348(11) 0.0404(6) Uani 1 1 d . . . . .
H63B H 0.586585 0.291576 0.495361 0.048 Uiso 1 1 calc R U . . .
C65A C 0.49912(16) 0.70568(12) 0.87230(11) 0.0391(6) Uani 1 1 d . . . . .
H65A H 0.450913 0.717427 0.855531 0.047 Uiso 1 1 calc R U . . .
C64B C 0.52560(16) 0.28666(11) 0.58334(10) 0.0345(6) Uani 1 1 d . . . . .
C66A C 0.54306(17) 0.65063(12) 0.84844(12) 0.0443(7) Uani 1 1 d . . . . .
H66A H 0.503032 0.617587 0.862040 0.066 Uiso 1 1 calc R U . . .
H66B H 0.592088 0.639134 0.862959 0.066 Uiso 1 1 calc R U . . .
H66C H 0.562213 0.659905 0.805029 0.066 Uiso 1 1 calc R U . . .
C65B C 0.56191(17) 0.22564(11) 0.60391(11) 0.0400(6) Uani 1 1 d . . . . .
H65B H 0.547636 0.219156 0.648012 0.048 Uiso 1 1 calc R U . . .
C67A C 0.46200(18) 0.68926(14) 0.93964(12) 0.0517(7) Uani 1 1 d . . . . .
H67A H 0.418644 0.658785 0.949906 0.078 Uiso 1 1 calc R U . . .
H67B H 0.436237 0.724867 0.955295 0.078 Uiso 1 1 calc R U . . .
H67C H 0.507324 0.673602 0.956909 0.078 Uiso 1 1 calc R U . . .
C66B C 0.65875(17) 0.22332(12) 0.57840(12) 0.0448(7) Uani 1 1 d . . . . .
H66D H 0.680051 0.184066 0.593373 0.067 Uiso 1 1 calc R U . . .
H66E H 0.683400 0.254378 0.590423 0.067 Uiso 1 1 calc R U . . .
H66F H 0.674816 0.230021 0.535063 0.067 Uiso 1 1 calc R U . . .
C68A C 0.67437(16) 0.86625(12) 0.70770(12) 0.0439(7) Uani 1 1 d . . . . .
H68A H 0.641195 0.850882 0.685666 0.053 Uiso 1 1 calc R U . . .
C67B C 0.52264(18) 0.17534(12) 0.58918(13) 0.0505(7) Uani 1 1 d . . . . .
H67D H 0.548503 0.137175 0.602279 0.076 Uiso 1 1 calc R U . . .
H67E H 0.532688 0.181743 0.546285 0.076 Uiso 1 1 calc R U . . .
H67F H 0.461388 0.174616 0.609468 0.076 Uiso 1 1 calc R U . . .
C69A C 0.65688(19) 0.93338(13) 0.70300(14) 0.0587(8) Uani 1 1 d . . . . .
H69A H 0.677622 0.953312 0.661401 0.088 Uiso 1 1 calc R U . . .
H69B H 0.686170 0.949161 0.726169 0.088 Uiso 1 1 calc R U . . .
H69C H 0.595639 0.940695 0.718404 0.088 Uiso 1 1 calc R U . . .
C68B C 0.37029(15) 0.40790(11) 0.64737(11) 0.0366(6) Uani 1 1 d . . . . .
H68B H 0.376331 0.393360 0.687783 0.044 Uiso 1 1 calc R U . . .
C70A C 0.76851(18) 0.85566(14) 0.67735(14) 0.0601(8) Uani 1 1 d . . . . .
H70A H 0.783425 0.875755 0.635719 0.090 Uiso 1 1 calc R U . . .
H70B H 0.779955 0.812713 0.679588 0.090 Uiso 1 1 calc R U . . .
H70C H 0.802583 0.871728 0.697253 0.090 Uiso 1 1 calc R U . . .
C69B C 0.38061(17) 0.47557(11) 0.63296(12) 0.0445(7) Uani 1 1 d . . . . .
H69D H 0.338389 0.493501 0.663502 0.067 Uiso 1 1 calc R U . . .
H69E H 0.372288 0.491494 0.594308 0.067 Uiso 1 1 calc R U . . .
H69F H 0.437783 0.485137 0.631828 0.067 Uiso 1 1 calc R U . . .
C71A C 0.42597(15) 0.80453(11) 0.63994(10) 0.0332(6) Uani 1 1 d . . . . .
C70B C 0.28080(17) 0.39270(12) 0.65006(14) 0.0513(7) Uani 1 1 d . . . . .
H70D H 0.238947 0.411774 0.679851 0.077 Uiso 1 1 calc R U . . .
H70E H 0.273720 0.349324 0.660807 0.077 Uiso 1 1 calc R U . . .
H70F H 0.272353 0.407271 0.611232 0.077 Uiso 1 1 calc R U . . .
C72A C 0.36168(15) 0.77041(11) 0.63689(10) 0.0335(6) Uani 1 1 d . . . . .
C71B C 0.35197(15) 0.27984(10) 0.84964(10) 0.0325(6) Uani 1 1 d . . . . .
C73A C 0.32160(17) 0.79234(12) 0.59413(11) 0.0406(6) Uani 1 1 d . . . . .
H73A H 0.278155 0.769584 0.591075 0.049 Uiso 1 1 calc R U . . .
C72B C 0.28568(16) 0.32187(11) 0.86377(11) 0.0389(6) Uani 1 1 d . . . . .
C74A C 0.34314(17) 0.84610(12) 0.55613(11) 0.0434(7) Uani 1 1 d . . . . .
H74A H 0.314259 0.860503 0.527627 0.052 Uiso 1 1 calc R U . . .
C73B C 0.25199(19) 0.32698(13) 0.92350(13) 0.0519(8) Uani 1 1 d . . . . .
H73B H 0.206678 0.354503 0.934592 0.062 Uiso 1 1 calc R U . . .
C75A C 0.40706(18) 0.87902(12) 0.55970(11) 0.0440(7) Uani 1 1 d . . . . .
H75A H 0.422066 0.915963 0.533051 0.053 Uiso 1 1 calc R U . . .
C74B C 0.2832(2) 0.29302(13) 0.96623(13) 0.0564(8) Uani 1 1 d . . . . .
H74B H 0.260248 0.297837 1.006271 0.068 Uiso 1 1 calc R U . . .
C76A C 0.45020(16) 0.85950(11) 0.60136(11) 0.0384(6) Uani 1 1 d . . . . .
C75B C 0.34759(19) 0.25200(13) 0.95123(11) 0.0483(7) Uani 1 1 d . . . . .
H75B H 0.368173 0.228594 0.981361 0.058 Uiso 1 1 calc R U . . .
C77A C 0.52212(17) 0.89610(12) 0.60273(13) 0.0481(7) Uani 1 1 d . . . . .
H77A H 0.531093 0.882809 0.642425 0.058 Uiso 1 1 calc R U . . .
C76B C 0.38335(16) 0.24394(11) 0.89301(10) 0.0380(6) Uani 1 1 d . . . . .
C78A C 0.6040(2) 0.88400(15) 0.55645(19) 0.0846(12) Uani 1 1 d . . . . .
H78A H 0.649621 0.907566 0.558390 0.127 Uiso 1 1 calc R U . . .
H78B H 0.596578 0.895156 0.517006 0.127 Uiso 1 1 calc R U . . .
H78C H 0.618858 0.841439 0.563987 0.127 Uiso 1 1 calc R U . . .
C77B C 0.44907(16) 0.19493(12) 0.87831(11) 0.0424(7) Uani 1 1 d . . . . .
H77B H 0.489226 0.209740 0.838125 0.051 Uiso 1 1 calc R U . . .
C79A C 0.50436(19) 0.96296(12) 0.59473(13) 0.0520(7) Uani 1 1 d . . . . .
H79A H 0.550659 0.983040 0.600183 0.078 Uiso 1 1 calc R U . . .
H79B H 0.450767 0.970950 0.624066 0.078 Uiso 1 1 calc R U . . .
H79C H 0.500186 0.978022 0.554771 0.078 Uiso 1 1 calc R U . . .
C78B C 0.50142(19) 0.17883(15) 0.92133(13) 0.0604(9) Uani 1 1 d . . . . .
H78D H 0.549679 0.153270 0.905142 0.091 Uiso 1 1 calc R U . . .
H78E H 0.465824 0.157489 0.959502 0.091 Uiso 1 1 calc R U . . .
H78F H 0.522375 0.215395 0.926963 0.091 Uiso 1 1 calc R U . . .
C80A C 0.33591(16) 0.71105(11) 0.67808(11) 0.0379(6) Uani 1 1 d . . . . .
H80A H 0.363831 0.707114 0.709840 0.045 Uiso 1 1 calc R U . . .
C79B C 0.40691(18) 0.13967(12) 0.87484(13) 0.0502(7) Uani 1 1 d . . . . .
H79D H 0.450031 0.108434 0.865221 0.075 Uiso 1 1 calc R U . . .
H79E H 0.378728 0.149700 0.843962 0.075 Uiso 1 1 calc R U . . .
H79F H 0.364812 0.125265 0.913084 0.075 Uiso 1 1 calc R U . . .
C81A C 0.36680(18) 0.65906(12) 0.64620(12) 0.0476(7) Uani 1 1 d . . . . .
H81A H 0.353350 0.621402 0.674751 0.071 Uiso 1 1 calc R U . . .
H81B H 0.428380 0.661541 0.627433 0.071 Uiso 1 1 calc R U . . .
H81C H 0.338620 0.660678 0.615822 0.071 Uiso 1 1 calc R U . . .
C80B C 0.25011(16) 0.36092(11) 0.81805(12) 0.0436(7) Uani 1 1 d . . . . .
H80B H 0.283236 0.351807 0.778405 0.052 Uiso 1 1 calc R U . . .
C82A C 0.23967(17) 0.70723(13) 0.70846(12) 0.0503(7) Uani 1 1 d . . . . .
H82A H 0.226042 0.667964 0.734124 0.075 Uiso 1 1 calc R U . . .
H82B H 0.210257 0.712882 0.678316 0.075 Uiso 1 1 calc R U . . .
H82C H 0.221276 0.738422 0.732341 0.075 Uiso 1 1 calc R U . . .
C81B C 0.15630(18) 0.34779(14) 0.82857(15) 0.0615(9) Uani 1 1 d . . . . .
H81D H 0.136535 0.372710 0.797138 0.092 Uiso 1 1 calc R U . . .
H81E H 0.122081 0.356725 0.867048 0.092 Uiso 1 1 calc R U . . .
H81F H 0.150528 0.305578 0.828213 0.092 Uiso 1 1 calc R U . . .
C83A C 0.54664(15) 0.74908(10) 0.66631(10) 0.0310(5) Uani 1 1 d . . . . .
C82B C 0.26000(19) 0.42724(12) 0.81565(14) 0.0549(8) Uani 1 1 d . . . . .
H82D H 0.239885 0.450839 0.783779 0.082 Uiso 1 1 calc R U . . .
H82E H 0.319974 0.435636 0.808070 0.082 Uiso 1 1 calc R U . . .
H82F H 0.226494 0.437812 0.853571 0.082 Uiso 1 1 calc R U . . .
C84A C 0.58767(15) 0.74494(10) 0.70754(10) 0.0307(5) Uani 1 1 d . . . . .
C83B C 0.36573(15) 0.25338(10) 0.70501(10) 0.0305(5) Uani 1 1 d . . . . .
C85A C 0.66944(15) 0.71343(10) 0.68981(11) 0.0344(6) Uani 1 1 d . . . . .
C84B C 0.33561(15) 0.24343(10) 0.76464(10) 0.0307(5) Uani 1 1 d . . . . .
C86A C 0.67300(15) 0.70057(10) 0.63392(11) 0.0347(6) Uani 1 1 d . . . . .
C85B C 0.25788(15) 0.20856(10) 0.78501(11) 0.0354(6) Uani 1 1 d . . . . .
C87A C 0.59906(15) 0.72196(10) 0.61683(10) 0.0336(6) Uani 1 1 d . . . . .
C86B C 0.19991(16) 0.18421(11) 0.83787(12) 0.0423(6) Uani 1 1 d . . . . .
H86B H 0.206022 0.188348 0.874631 0.051 Uiso 1 1 calc R U . . .
C88A C 0.59671(18) 0.71481(11) 0.56272(11) 0.0416(6) Uani 1 1 d . . . . .
H88A H 0.549293 0.728739 0.549318 0.050 Uiso 1 1 calc R U . . .
C87B C 0.13060(17) 0.15266(12) 0.83581(14) 0.0496(7) Uani 1 1 d . . . . .
H87B H 0.090286 0.135891 0.872149 0.060 Uiso 1 1 calc R U . . .
C89A C 0.6671(2) 0.68593(12) 0.52674(12) 0.0503(7) Uani 1 1 d . . . . .
H89A H 0.665739 0.681039 0.488982 0.060 Uiso 1 1 calc R U . . .
C88B C 0.11917(17) 0.14530(12) 0.78420(14) 0.0499(7) Uani 1 1 d . . . . .
H88B H 0.072349 0.123131 0.785343 0.060 Uiso 1 1 calc R U . . .
C90A C 0.7363(2) 0.66502(12) 0.54449(13) 0.0522(8) Uani 1 1 d . . . . .
H90A H 0.781479 0.645744 0.519179 0.063 Uiso 1 1 calc R U . . .
C89B C 0.17716(16) 0.17071(11) 0.72856(12) 0.0406(6) Uani 1 1 d . . . . .
C91A C 0.74146(17) 0.67176(11) 0.60007(12) 0.0431(7) Uani 1 1 d . . . . .
C90B C 0.24511(15) 0.20102(10) 0.73136(11) 0.0356(6) Uani 1 1 d . . . . .
C92A C 0.80960(18) 0.65419(12) 0.62419(14) 0.0519(8) Uani 1 1 d . . . . .
H92A H 0.857606 0.633775 0.602829 0.062 Uiso 1 1 calc R U . . .
C91B C 0.31031(15) 0.22781(10) 0.68021(11) 0.0329(6) Uani 1 1 d . . . . .
C93A C 0.80673(17) 0.66624(12) 0.67715(14) 0.0489(7) Uani 1 1 d . . . . .
H93A H 0.853261 0.654056 0.692070 0.059 Uiso 1 1 calc R U . . .
C92B C 0.30422(16) 0.22520(11) 0.62575(12) 0.0376(6) Uani 1 1 d . . . . .
H92B H 0.346360 0.242780 0.590752 0.045 Uiso 1 1 calc R U . . .
C94A C 0.73703(16) 0.69631(11) 0.71122(12) 0.0414(6) Uani 1 1 d . . . . .
H94A H 0.736953 0.704502 0.748175 0.050 Uiso 1 1 calc R U . . .
C94B C 0.17328(18) 0.16929(12) 0.67109(14) 0.0474(7) Uani 1 1 d . . . . .
H94B H 0.127761 0.149569 0.666903 0.057 Uiso 1 1 calc R U . . .
C93B C 0.23385(17) 0.19577(12) 0.62206(13) 0.0442(7) Uani 1 1 d . . . . .
H93B H 0.229246 0.194670 0.584123 0.053 Uiso 1 1 calc R U . . .

loop_
_atom_site_aniso_label
_atom_site_aniso_U_11
_atom_site_aniso_U_22
_atom_site_aniso_U_33
_atom_site_aniso_U_23
_atom_site_aniso_U_13
_atom_site_aniso_U_12
C1A 0.0440(17) 0.0366(15) 0.0541(17) -0.0064(13) -0.0065(14) -0.0003(13)
N1A 0.0320(11) 0.0330(11) 0.0340(11) -0.0098(9) -0.0114(9) 0.0014(9)
B1A 0.0305(16) 0.0334(16) 0.0343(15) -0.0173(13) -0.0072(12) 0.0023(12)
B2B 0.0268(14) 0.0265(14) 0.0313(14) -0.0097(12) -0.0099(12) 0.0043(11)
B1B 0.0302(15) 0.0342(16) 0.0340(15) -0.0102(13) -0.0123(12) -0.0053(12)
C1B 0.0482(18) 0.0535(19) 0.0596(19) -0.0278(16) 0.0046(15) -0.0047(15)
N1B 0.0338(11) 0.0309(11) 0.0341(11) -0.0122(9) -0.0056(9) -0.0026(9)
C2A 0.0447(17) 0.0361(15) 0.0570(18) -0.0119(14) -0.0040(14) -0.0080(13)
N2A 0.0276(11) 0.0322(11) 0.0385(11) -0.0107(9) -0.0098(9) -0.0030(9)
B2A 0.0295(15) 0.0250(14) 0.0325(15) -0.0100(12) -0.0087(12) -0.0041(11)
C2B 0.0375(16) 0.057(2) 0.064(2) -0.0318(16) -0.0046(14) 0.0039(14)
N2B 0.0328(11) 0.0327(11) 0.0312(11) -0.0114(9) -0.0091(9) -0.0005(9)
C3A 0.0316(15) 0.0460(16) 0.0517(16) -0.0207(14) -0.0053(12) -0.0056(12)
N3A 0.0275(11) 0.0268(11) 0.0401(12) -0.0118(9) -0.0103(9) 0.0027(9)
C3B 0.0411(16) 0.0415(16) 0.0663(19) -0.0274(15) -0.0212(14) 0.0010(13)
N3B 0.0312(11) 0.0289(11) 0.0304(11) -0.0081(9) -0.0072(9) -0.0027(9)
C4A 0.0420(17) 0.0566(19) 0.0523(17) -0.0197(15) -0.0108(14) -0.0132(14)
N4A 0.0452(13) 0.0454(13) 0.0423(13) -0.0242(11) -0.0110(10) -0.0016(11)
C4B 0.0423(17) 0.0486(18) 0.070(2) -0.0314(16) -0.0216(16) 0.0083(14)
N4B 0.0431(13) 0.0515(14) 0.0460(13) -0.0230(11) -0.0166(11) 0.0006(11)
C5A 0.0335(15) 0.074(2) 0.0462(16) -0.0162(16) -0.0125(13) -0.0120(14)
N5A 0.0455(13) 0.0298(12) 0.0508(13) -0.0121(10) -0.0127(11) 0.0042(10)
C5B 0.0502(18) 0.0362(15) 0.073(2) -0.0139(14) -0.0332(16) 0.0027(13)
N5B 0.0497(14) 0.0284(12) 0.0648(16) -0.0038(11) -0.0229(12) -0.0043(10)
C6A 0.0384(16) 0.0526(17) 0.0451(16) -0.0154(13) -0.0136(13) -0.0039(13)
N6A 0.0250(11) 0.0283(11) 0.0369(11) -0.0127(9) -0.0089(9) -0.0015(8)
C7A 0.0302(14) 0.0416(15) 0.0401(14) -0.0178(12) -0.0095(11) -0.0005(11)
N7A 0.0282(11) 0.0304(11) 0.0326(11) -0.0127(9) -0.0082(9) -0.0001(9)
C6B 0.0435(16) 0.0405(16) 0.0581(18) -0.0188(14) -0.0225(14) 0.0001(13)
N6B 0.0282(11) 0.0293(11) 0.0281(10) -0.0117(9) -0.0061(8) -0.0013(8)
C8A 0.0376(15) 0.0358(15) 0.0451(15) -0.0169(12) -0.0101(12) -0.0016(12)
N8A 0.0285(11) 0.0298(11) 0.0334(11) -0.0113(9) -0.0112(9) 0.0027(9)
C7B 0.0400(15) 0.0323(14) 0.0467(15) -0.0148(12) -0.0199(12) -0.0031(11)
N7B 0.0285(11) 0.0297(11) 0.0291(10) -0.0101(9) -0.0058(9) 0.0007(9)
C9A 0.0355(15) 0.0358(14) 0.0420(15) -0.0127(12) -0.0097(12) -0.0017(11)
C8B 0.0348(15) 0.0402(15) 0.0508(16) -0.0232(13) -0.0129(12) -0.0010(12)
N8B 0.0319(11) 0.0283(11) 0.0275(10) -0.0087(8) -0.0094(8) -0.0029(9)
C10A 0.0398(16) 0.0378(15) 0.0487(16) -0.0089(13) -0.0092(13) -0.0006(12)
C9B 0.0384(15) 0.0355(15) 0.0507(16) -0.0231(13) -0.0096(13) -0.0026(12)
C11A 0.0293(14) 0.0330(14) 0.0417(14) -0.0131(12) -0.0092(11) -0.0024(11)
C10B 0.0441(17) 0.0445(16) 0.0552(18) -0.0225(14) -0.0001(14) -0.0049(13)
C12A 0.0301(14) 0.0326(14) 0.0383(14) -0.0124(11) -0.0076(11) -0.0012(11)
C11B 0.0348(14) 0.0310(14) 0.0406(15) -0.0146(12) -0.0090(11) -0.0042(11)
C13A 0.0274(13) 0.0345(14) 0.0434(15) -0.0110(12) -0.0129(11) -0.0014(11)
C12B 0.0340(14) 0.0335(14) 0.0388(14) -0.0171(12) -0.0124(11) -0.0002(11)
C14A 0.0334(14) 0.0351(14) 0.0488(16) -0.0081(12) -0.0178(12) -0.0035(11)
C13B 0.0341(14) 0.0324(14) 0.0364(14) -0.0129(11) -0.0019(11) -0.0012(11)
C15A 0.0406(16) 0.0471(17) 0.0604(18) -0.0010(15) -0.0236(14) -0.0051(14)
C14B 0.0355(15) 0.0313(14) 0.0412(15) -0.0138(12) -0.0041(12) 0.0007(11)
C16A 0.0382(16) 0.0368(16) 0.084(2) -0.0061(16) -0.0264(16) 0.0031(13)
C15B 0.0353(15) 0.0323(14) 0.0536(17) -0.0148(13) -0.0025(13) -0.0031(12)
C17A 0.0368(16) 0.0431(17) 0.075(2) -0.0229(16) -0.0183(15) 0.0035(13)
C16B 0.0486(17) 0.0371(15) 0.0407(16) -0.0070(13) 0.0021(13) -0.0021(13)
C18A 0.0289(14) 0.0418(15) 0.0619(18) -0.0230(14) -0.0161(13) -0.0004(12)
C17B 0.0514(18) 0.0449(16) 0.0395(15) -0.0094(13) -0.0047(13) 0.0017(14)
C19A 0.0370(16) 0.067(2) 0.0551(18) -0.0335(15) -0.0117(13) 0.0085(14)
C18B 0.0449(16) 0.0444(16) 0.0300(14) -0.0118(12) -0.0022(12) -0.0037(13)
C20A 0.0492(19) 0.074(2) 0.062(2) -0.0252(17) -0.0071(15) -0.0089(16)
C19B 0.0460(17) 0.070(2) 0.0311(14) -0.0128(14) -0.0084(12) -0.0113(15)
C21A 0.0452(19) 0.092(3) 0.080(2) -0.057(2) -0.0046(16) -0.0063(17)
C20B 0.068(2) 0.086(2) 0.0560(19) -0.0333(18) -0.0141(16) -0.0199(18)
C22A 0.0416(16) 0.0484(16) 0.0423(15) -0.0117(13) -0.0173(12) 0.0030(13)
C21B 0.058(2) 0.113(3) 0.0385(17) -0.0067(18) -0.0136(15) -0.013(2)
C23A 0.061(2) 0.0514(18) 0.0562(18) -0.0197(15) -0.0175(15) -0.0044(15)
C22B 0.0355(15) 0.0404(15) 0.0514(16) -0.0139(13) -0.0118(12) -0.0025(12)
C24A 0.0509(18) 0.075(2) 0.0458(17) -0.0106(16) -0.0160(14) -0.0030(16)
C23B 0.0485(17) 0.0528(18) 0.0523(17) -0.0212(14) -0.0152(14) 0.0001(14)
C25A 0.0320(14) 0.0337(14) 0.0348(14) -0.0037(11) -0.0119(11) -0.0063(11)
C24B 0.0459(17) 0.0560(19) 0.0659(19) -0.0251(16) -0.0192(15) 0.0023(14)
C26A 0.0359(14) 0.0328(14) 0.0434(15) -0.0062(12) -0.0154(12) -0.0044(11)
C25B 0.0351(14) 0.0332(14) 0.0359(14) -0.0091(11) -0.0143(11) 0.0027(11)
C27A 0.0482(17) 0.0420(16) 0.0501(17) -0.0065(13) -0.0222(14) 0.0026(13)
C26B 0.0368(15) 0.0373(14) 0.0373(14) -0.0102(12) -0.0145(11) 0.0038(12)
C28A 0.0624(19) 0.0510(18) 0.0443(17) -0.0045(14) -0.0276(14) -0.0013(15)
C27B 0.0567(18) 0.0467(17) 0.0411(16) -0.0097(13) -0.0254(14) -0.0008(14)
C29A 0.0518(18) 0.0552(18) 0.0368(15) -0.0116(13) -0.0139(13) -0.0056(15)
C28B 0.076(2) 0.0436(17) 0.0362(15) 0.0002(13) -0.0215(15) -0.0109(15)
C30A 0.0376(15) 0.0424(15) 0.0357(14) -0.0068(12) -0.0080(12) -0.0062(12)
C29B 0.0619(19) 0.0383(15) 0.0459(16) -0.0053(13) -0.0213(14) -0.0119(14)
C31A 0.0416(16) 0.0498(17) 0.0349(14) -0.0133(13) -0.0063(12) -0.0018(13)
C30B 0.0486(16) 0.0346(14) 0.0334(14) -0.0065(12) -0.0147(12) -0.0022(12)
C32A 0.0430(17) 0.074(2) 0.0551(18) -0.0294(16) -0.0041(14) -0.0076(15)
C31B 0.0497(17) 0.0380(15) 0.0398(15) -0.0049(12) -0.0148(13) -0.0139(12)
C33A 0.0493(18) 0.0582(19) 0.0475(17) -0.0211(14) -0.0077(14) -0.0027(14)
C32B 0.063(2) 0.0496(17) 0.0455(16) -0.0036(14) -0.0228(15) -0.0073(15)
C34A 0.0440(16) 0.0346(14) 0.0479(16) -0.0133(12) -0.0196(13) 0.0046(12)
C33B 0.062(2) 0.057(2) 0.074(2) -0.0304(17) -0.0236(17) -0.0098(16)
C35A 0.0573(19) 0.0456(17) 0.070(2) -0.0245(15) -0.0117(16) -0.0047(14)
C34B 0.0368(15) 0.0461(16) 0.0409(15) -0.0125(12) -0.0153(12) -0.0024(12)
C36A 0.0503(18) 0.0451(16) 0.0475(16) -0.0131(13) -0.0159(14) 0.0015(13)
C35B 0.0448(17) 0.0487(17) 0.0500(17) -0.0126(14) -0.0163(13) -0.0070(13)
C37A 0.0307(14) 0.0306(13) 0.0416(14) -0.0117(11) -0.0071(11) 0.0022(11)
C36B 0.0448(17) 0.062(2) 0.072(2) -0.0293(16) -0.0214(15) 0.0024(15)
C38A 0.0336(14) 0.0329(14) 0.0394(14) -0.0141(12) -0.0038(11) -0.0027(11)
C37B 0.0332(14) 0.0327(14) 0.0384(14) -0.0058(12) -0.0089(11) -0.0018(11)
C39A 0.0473(17) 0.0344(15) 0.0517(17) -0.0178(13) -0.0053(13) 0.0010(12)
C38B 0.0306(14) 0.0338(14) 0.0467(15) -0.0110(12) -0.0127(12) -0.0002(11)
C40A 0.0605(19) 0.0404(16) 0.0547(18) -0.0287(14) -0.0094(15) 0.0022(14)
C39B 0.0407(16) 0.0373(15) 0.0632(18) -0.0163(14) -0.0146(14) -0.0027(12)
C41A 0.0588(19) 0.0507(18) 0.0518(17) -0.0314(14) -0.0114(14) -0.0028(15)
C40B 0.0415(17) 0.0483(17) 0.081(2) -0.0285(16) -0.0215(16) -0.0045(14)
C42A 0.0454(17) 0.067(2) 0.0440(16) -0.0260(15) -0.0160(13) -0.0089(14)
C41B 0.0495(18) 0.0572(19) 0.070(2) -0.0363(16) -0.0270(16) 0.0018(15)
C43A 0.0449(17) 0.0585(19) 0.0423(15) -0.0169(14) -0.0169(13) -0.0042(14)
C42B 0.0448(17) 0.072(2) 0.0424(16) -0.0287(15) -0.0171(13) 0.0068(15)
C44A 0.0381(15) 0.0505(16) 0.0364(14) -0.0143(12) -0.0151(12) 0.0010(12)
C43B 0.0424(16) 0.067(2) 0.0342(15) -0.0159(14) -0.0120(12) 0.0009(14)
C45A 0.0296(14) 0.0393(15) 0.0344(13) -0.0130(11) -0.0078(11) -0.0046(11)
C44B 0.0326(14) 0.0533(17) 0.0300(13) -0.0076(12) -0.0098(11) -0.0037(12)
C46A 0.0339(14) 0.0379(14) 0.0360(14) -0.0126(12) -0.0066(11) -0.0071(11)
C45B 0.0293(13) 0.0372(14) 0.0343(13) -0.0101(11) -0.0097(11) 0.0000(11)
C47A 0.0271(13) 0.0282(13) 0.0395(14) -0.0124(11) -0.0116(11) 0.0020(10)
C46B 0.0312(14) 0.0445(15) 0.0373(14) -0.0180(12) -0.0134(11) 0.0044(12)
C48A 0.0309(13) 0.0307(13) 0.0377(14) -0.0160(11) -0.0133(11) -0.0003(10)
C47B 0.0308(13) 0.0304(13) 0.0294(12) -0.0052(10) -0.0076(10) -0.0030(10)
C49A 0.0317(14) 0.0322(14) 0.0369(14) -0.0133(11) -0.0097(11) 0.0029(11)
C48B 0.0306(13) 0.0325(13) 0.0312(13) -0.0094(11) -0.0093(10) -0.0015(10)
C50A 0.0400(15) 0.0408(15) 0.0398(15) -0.0132(12) -0.0129(12) 0.0064(12)
C49B 0.0328(14) 0.0325(14) 0.0393(14) -0.0083(11) -0.0153(11) -0.0023(11)
C51A 0.0589(19) 0.0448(17) 0.0521(17) -0.0129(14) -0.0253(15) 0.0102(14)
C50B 0.0418(16) 0.0442(16) 0.0398(15) 0.0013(13) -0.0131(12) -0.0065(12)
C52A 0.0550(19) 0.0412(16) 0.0621(19) -0.0085(14) -0.0245(15) 0.0059(14)
C51B 0.0528(18) 0.0513(18) 0.0508(17) 0.0100(15) -0.0197(14) -0.0093(14)
C53A 0.0487(18) 0.0313(15) 0.0609(18) -0.0136(13) -0.0059(14) -0.0024(13)
C52B 0.0543(19) 0.0434(17) 0.067(2) 0.0131(15) -0.0237(16) -0.0103(14)
C54A 0.0524(18) 0.0341(15) 0.0602(18) -0.0174(14) -0.0055(14) -0.0089(13)
C53B 0.056(2) 0.0305(15) 0.094(2) -0.0116(16) -0.0349(18) 0.0010(14)
C55A 0.0423(16) 0.0420(16) 0.0501(16) -0.0215(13) -0.0096(13) -0.0049(12)
C54B 0.0537(19) 0.0365(16) 0.087(2) -0.0258(16) -0.0317(17) 0.0057(14)
C56A 0.0337(14) 0.0304(14) 0.0376(14) -0.0101(11) -0.0058(11) 0.0037(11)
C55B 0.0432(16) 0.0418(16) 0.0663(19) -0.0259(14) -0.0232(14) 0.0028(13)
C57A 0.0324(14) 0.0327(14) 0.0369(14) -0.0143(11) -0.0032(11) -0.0040(11)
C56B 0.0333(14) 0.0326(14) 0.0490(16) -0.0157(12) -0.0169(12) 0.0021(11)
C58A 0.0288(13) 0.0379(15) 0.0378(14) -0.0170(11) -0.0092(11) -0.0007(11)
C57B 0.0355(14) 0.0317(14) 0.0500(16) -0.0047(12) -0.0207(12) -0.0040(11)
C59A 0.0289(13) 0.0354(14) 0.0410(15) -0.0169(12) -0.0147(11) 0.0054(11)
C58B 0.0315(14) 0.0367(15) 0.0350(13) -0.0143(11) -0.0090(11) -0.0020(11)
C60A 0.0320(14) 0.0360(14) 0.0512(16) -0.0158(12) -0.0155(12) 0.0015(12)
C59B 0.0340(14) 0.0305(13) 0.0289(13) -0.0111(11) -0.0125(10) -0.0036(11)
C61A 0.0450(17) 0.0428(16) 0.069(2) -0.0196(15) -0.0283(15) -0.0048(13)
C60B 0.0355(14) 0.0285(13) 0.0351(14) -0.0093(11) -0.0162(11) -0.0028(11)
C62A 0.067(2) 0.059(2) 0.060(2) -0.0228(16) -0.0392(17) -0.0013(17)
C61B 0.0492(16) 0.0312(14) 0.0408(15) -0.0055(12) -0.0218(13) 0.0029(12)
C63A 0.0558(19) 0.0570(19) 0.0476(17) -0.0154(14) -0.0275(14) 0.0029(15)
C62B 0.0527(17) 0.0413(16) 0.0281(13) -0.0026(12) -0.0154(12) -0.0001(13)
C64A 0.0334(14) 0.0416(15) 0.0385(15) -0.0117(12) -0.0133(12) 0.0059(12)
C63B 0.0488(16) 0.0436(16) 0.0313(14) -0.0146(12) -0.0122(12) 0.0038(13)
C65A 0.0368(15) 0.0455(16) 0.0365(14) -0.0061(12) -0.0139(12) -0.0016(12)
C64B 0.0442(15) 0.0308(13) 0.0324(13) -0.0077(11) -0.0158(11) -0.0017(11)
C66A 0.0408(16) 0.0452(16) 0.0483(16) -0.0064(13) -0.0157(13) -0.0063(13)
C65B 0.0512(17) 0.0372(15) 0.0301(13) -0.0119(11) -0.0087(12) 0.0080(12)
C67A 0.0467(17) 0.0610(19) 0.0444(16) -0.0024(14) -0.0155(13) 0.0042(14)
C66B 0.0513(17) 0.0428(16) 0.0475(16) -0.0184(13) -0.0203(13) 0.0051(13)
C68A 0.0374(15) 0.0409(16) 0.0553(17) -0.0134(13) -0.0122(13) -0.0081(12)
C67B 0.0504(18) 0.0334(15) 0.0604(18) -0.0116(13) -0.0060(14) 0.0048(13)
C69A 0.0475(18) 0.0485(18) 0.068(2) -0.0040(15) -0.0040(15) -0.0061(14)
C68B 0.0385(15) 0.0324(14) 0.0428(15) -0.0104(12) -0.0165(12) 0.0030(11)
C70A 0.0473(18) 0.0560(19) 0.070(2) -0.0208(16) -0.0003(15) -0.0092(15)
C69B 0.0456(16) 0.0360(15) 0.0575(17) -0.0170(13) -0.0198(14) 0.0044(12)
C71A 0.0352(14) 0.0344(14) 0.0318(13) -0.0138(11) -0.0095(11) 0.0066(11)
C70B 0.0367(16) 0.0384(16) 0.083(2) -0.0193(15) -0.0205(15) 0.0026(12)
C72A 0.0387(15) 0.0379(14) 0.0293(13) -0.0171(11) -0.0124(11) 0.0040(12)
C71B 0.0314(14) 0.0315(13) 0.0335(13) -0.0140(11) -0.0021(11) -0.0059(11)
C73A 0.0450(16) 0.0442(16) 0.0399(15) -0.0193(13) -0.0168(12) 0.0020(13)
C72B 0.0403(15) 0.0309(14) 0.0432(15) -0.0145(12) -0.0035(12) -0.0045(12)
C74A 0.0533(18) 0.0478(17) 0.0399(15) -0.0203(13) -0.0249(13) 0.0129(14)
C73B 0.0513(18) 0.0420(16) 0.0531(18) -0.0213(15) 0.0057(14) -0.0037(14)
C75A 0.0551(18) 0.0389(15) 0.0380(15) -0.0083(12) -0.0158(13) 0.0085(13)
C74B 0.074(2) 0.0528(18) 0.0343(16) -0.0153(14) 0.0022(15) -0.0112(17)
C76A 0.0378(15) 0.0383(15) 0.0392(15) -0.0111(12) -0.0104(12) 0.0039(12)
C75B 0.0593(19) 0.0521(18) 0.0307(14) -0.0086(13) -0.0074(13) -0.0089(15)
C77A 0.0457(17) 0.0453(17) 0.0512(17) 0.0044(14) -0.0186(14) -0.0081(13)
C76B 0.0396(15) 0.0425(15) 0.0301(13) -0.0069(12) -0.0056(11) -0.0110(12)
C78A 0.053(2) 0.0452(19) 0.136(3) -0.019(2) -0.001(2) -0.0012(16)
C77B 0.0410(16) 0.0459(16) 0.0344(14) -0.0007(12) -0.0078(12) 0.0018(13)
C79A 0.0544(18) 0.0445(17) 0.0537(18) -0.0111(14) -0.0093(14) -0.0057(14)
C78B 0.0476(18) 0.076(2) 0.0498(18) 0.0078(16) -0.0153(14) -0.0039(16)
C80A 0.0416(15) 0.0436(15) 0.0352(14) -0.0127(12) -0.0169(12) -0.0052(12)
C79B 0.0517(18) 0.0433(16) 0.0511(17) -0.0053(14) -0.0125(14) 0.0034(14)
C81A 0.0557(18) 0.0423(16) 0.0471(16) -0.0123(13) -0.0169(14) 0.0008(14)
C80B 0.0376(15) 0.0366(15) 0.0517(16) -0.0145(13) -0.0032(13) 0.0016(12)
C82A 0.0472(17) 0.0560(18) 0.0506(17) -0.0170(14) -0.0128(14) -0.0089(14)
C81B 0.0430(18) 0.0496(18) 0.090(2) -0.0175(17) -0.0159(16) 0.0029(14)
C83A 0.0303(13) 0.0291(13) 0.0333(13) -0.0093(11) -0.0072(11) 0.0005(10)
C82B 0.0461(17) 0.0380(16) 0.077(2) -0.0135(15) -0.0120(15) 0.0016(13)
C84A 0.0300(13) 0.0295(13) 0.0329(13) -0.0125(11) -0.0059(11) -0.0008(10)
C83B 0.0312(14) 0.0263(13) 0.0352(14) -0.0100(11) -0.0094(11) 0.0002(10)
C85A 0.0300(14) 0.0284(13) 0.0435(15) -0.0113(11) -0.0062(11) -0.0016(11)
C84B 0.0305(13) 0.0265(13) 0.0398(14) -0.0141(11) -0.0124(11) -0.0002(10)
C86A 0.0348(14) 0.0263(13) 0.0393(14) -0.0078(11) -0.0043(11) -0.0034(11)
C85B 0.0336(14) 0.0271(13) 0.0451(15) -0.0117(11) -0.0091(12) 0.0032(11)
C87A 0.0388(15) 0.0262(13) 0.0332(14) -0.0089(11) -0.0051(11) -0.0019(11)
C86B 0.0365(15) 0.0370(15) 0.0501(16) -0.0172(13) -0.0029(13) -0.0002(12)
C88A 0.0534(17) 0.0329(14) 0.0372(15) -0.0099(12) -0.0105(13) 0.0028(12)
C87B 0.0360(16) 0.0402(16) 0.065(2) -0.0107(14) -0.0027(14) -0.0065(13)
C89A 0.070(2) 0.0403(16) 0.0354(15) -0.0140(13) -0.0046(14) 0.0004(15)
C88B 0.0316(15) 0.0420(16) 0.077(2) -0.0200(15) -0.0115(15) -0.0015(12)
C90A 0.058(2) 0.0368(16) 0.0486(18) -0.0138(13) 0.0045(15) 0.0039(14)
C89B 0.0306(14) 0.0319(14) 0.0644(18) -0.0207(13) -0.0150(13) 0.0027(11)
C91A 0.0422(16) 0.0323(14) 0.0463(16) -0.0114(12) 0.0010(13) -0.0004(12)
C90B 0.0310(14) 0.0278(13) 0.0503(16) -0.0162(12) -0.0113(12) 0.0049(11)
C92A 0.0360(16) 0.0371(16) 0.071(2) -0.0091(15) -0.0024(15) 0.0062(13)
C91B 0.0339(14) 0.0268(13) 0.0446(15) -0.0151(11) -0.0170(12) 0.0027(11)
C93A 0.0342(16) 0.0440(16) 0.067(2) -0.0129(15) -0.0132(14) 0.0072(13)
C92B 0.0407(15) 0.0305(14) 0.0480(16) -0.0130(12) -0.0196(12) 0.0029(11)
C94A 0.0359(15) 0.0396(15) 0.0497(16) -0.0109(13) -0.0131(13) 0.0014(12)
C94B 0.0414(16) 0.0377(15) 0.076(2) -0.0259(15) -0.0272(16) 0.0013(13)
C93B 0.0473(17) 0.0407(16) 0.0568(18) -0.0216(14) -0.0265(15) 0.0044(13)

loop_
_atom_type_symbol
_atom_type_description
_atom_type_scat_dispersion_real
_atom_type_scat_dispersion_imag
_atom_type_scat_source
C C 0.0033 0.0016 'International Tables Vol C Tables 4.2.6.8 and 6.1.1.4'
H H 0.0000 0.0000 'International Tables Vol C Tables 4.2.6.8 and 6.1.1.4'
B B 0.0013 0.0007 'International Tables Vol C Tables 4.2.6.8 and 6.1.1.4'
N N 0.0061 0.0033 'International Tables Vol C Tables 4.2.6.8 and 6.1.1.4'

loop_
_geom_angle_atom_site_label_1
_geom_angle_atom_site_label_2
_geom_angle_atom_site_label_3
_geom_angle
_geom_angle_site_symmetry_1
_geom_angle_site_symmetry_3
_geom_angle_publ_flag
C2A C1A H1A 118.8 . . ?
C2A C1A C10A 122.5(3) . . ?
C10A C1A H1A 118.8 . . ?
C12A N1A B1A 106.24(19) . . ?
C12A N1A C13A 119.97(19) . . ?
C13A N1A B1A 131.5(2) . . ?
N2A B1A N1A 106.0(2) . . ?
N3A B1A N1A 127.5(2) . . ?
N3A B1A N2A 126.5(2) . . ?
N6B B2B N7B 127.3(2) . . ?
N6B B2B N8B 126.5(2) . . ?
N8B B2B N7B 106.1(2) . . ?
N1B B1B N2B 105.9(2) . . ?
N3B B1B N1B 127.6(2) . . ?
N3B B1B N2B 126.5(2) . . ?
C2B C1B H1B 118.8 . . ?
C2B C1B C10B 122.5(3) . . ?
C10B C1B H1B 118.8 . . ?
C11B N1B B1B 106.35(19) . . ?
C11B N1B C13B 116.75(19) . . ?
C13B N1B B1B 134.9(2) . . ?
C1A C2A H2A 119.9 . . ?
C1A C2A C3A 120.3(3) . . ?
C3A C2A H2A 119.9 . . ?
B1A N2A C25A 131.8(2) . . ?
C11A N2A B1A 106.68(19) . . ?
C11A N2A C25A 119.31(19) . . ?
N6A B2A N7A 126.3(2) . . ?
N6A B2A N8A 127.5(2) . . ?
N8A B2A N7A 106.10(19) . . ?
C1B C2B H2B 119.7 . . ?
C1B C2B C3B 120.6(3) . . ?
C3B C2B H2B 119.7 . . ?
C12B N2B B1B 106.86(19) . . ?
C12B N2B C25B 120.17(19) . . ?
C25B N2B B1B 130.2(2) . . ?
C2A C3A C4A 127.9(3) . . ?
C8A C3A C2A 117.0(2) . . ?
C8A C3A C4A 115.1(3) . . ?
B1A N3A C47A 123.39(19) . . ?
C37A N3A B1A 118.68(19) . . ?
C37A N3A C47A 114.09(19) . . ?
C4B C3B C2B 128.2(3) . . ?
C8B C3B C2B 116.3(3) . . ?
C8B C3B C4B 115.5(3) . . ?
B1B N3B C47B 124.37(19) . . ?
C37B N3B B1B 117.9(2) . . ?
C37B N3B C47B 114.40(18) . . ?
C3A C4A H4A 119.7 . . ?
C5A C4A C3A 120.6(3) . . ?
C5A C4A H4A 119.7 . . ?
C41A N4A C42A 114.9(2) . . ?
C46A N4A C41A 118.3(2) . . ?
C46A N4A C42A 114.5(2) . . ?
C3B C4B H4B 119.3 . . ?
C5B C4B C3B 121.4(3) . . ?
C5B C4B H4B 119.3 . . ?
C41B N4B C42B 113.8(2) . . ?
C46B N4B C41B 118.5(2) . . ?
C46B N4B C42B 114.3(2) . . ?
C4A C5A H5A 118.5 . . ?
C4A C5A C6A 123.0(3) . . ?
C6A C5A H5A 118.5 . . ?
C53A N5A C52A 114.4(2) . . ?
C56A N5A C52A 115.1(2) . . ?
C56A N5A C53A 118.4(2) . . ?
C4B C5B H5B 118.9 . . ?
C4B C5B C6B 122.2(3) . . ?
C6B C5B H5B 118.9 . . ?
C53B N5B C52B 114.3(2) . . ?
C57B N5B C52B 114.9(2) . . ?
C57B N5B C53B 118.4(2) . . ?
C5A C6A H6A 120.9 . . ?
C7A C6A C5A 118.3(3) . . ?
C7A C6A H6A 120.9 . . ?
B2A N6A C48A 123.78(19) . . ?
C58A N6A B2A 117.45(19) . . ?
C58A N6A C48A 114.36(18) . . ?
C6A C7A C8A 118.0(2) . . ?
C6A C7A C12A 138.1(2) . . ?
C8A C7A C12A 103.9(2) . . ?
C59A N7A B2A 131.05(19) . . ?
C84A N7A B2A 106.62(19) . . ?
C84A N7A C59A 120.27(18) . . ?
C5B C6B H6B 120.9 . . ?
C7B C6B C5B 118.3(3) . . ?
C7B C6B H6B 120.9 . . ?
B2B N6B C48B 123.10(18) . . ?
C58B N6B B2B 117.61(19) . . ?
C58B N6B C48B 114.54(18) . . ?
C3A C8A C7A 124.9(2) . . ?
C3A C8A C9A 122.8(2) . . ?
C9A C8A C7A 112.3(2) . . ?
C71A N8A B2A 130.72(19) . . ?
C83A N8A B2A 106.61(19) . . ?
C83A N8A C71A 120.46(18) . . ?
C6B C7B C8B 118.4(2) . . ?
C6B C7B C12B 138.1(2) . . ?
C8B C7B C12B 103.4(2) . . ?
C71B N7B B2B 132.2(2) . . ?
C84B N7B B2B 105.91(19) . . ?
C84B N7B C71B 119.47(19) . . ?
C8A C9A C11A 103.1(2) . . ?
C10A C9A C8A 118.8(2) . . ?
C10A C9A C11A 138.0(2) . . ?
C3B C8B C7B 124.2(3) . . ?
C9B C8B C3B 123.2(2) . . ?
C9B C8B C7B 112.6(2) . . ?
C59B N8B B2B 131.29(19) . . ?
C83B N8B B2B 106.92(18) . . ?
C83B N8B C59B 119.65(18) . . ?
C1A C10A H10A 120.8 . . ?
C9A C10A C1A 118.5(3) . . ?
C9A C10A H10A 120.8 . . ?
C8B C9B C11B 103.8(2) . . ?
C10B C9B C8B 118.9(2) . . ?
C10B C9B C11B 137.4(2) . . ?
N2A C11A C9A 138.2(2) . . ?
C12A C11A N2A 110.7(2) . . ?
C12A C11A C9A 110.9(2) . . ?
C1B C10B H10B 120.7 . . ?
C9B C10B C1B 118.6(3) . . ?
C9B C10B H10B 120.7 . . ?
N1A C12A C7A 139.8(2) . . ?
C11A C12A N1A 110.4(2) . . ?
C11A C12A C7A 109.8(2) . . ?
N1B C11B C9B 138.5(2) . . ?
C12B C11B N1B 111.2(2) . . ?
C12B C11B C9B 110.2(2) . . ?
C14A C13A N1A 120.0(2) . . ?
C14A C13A C18A 121.8(2) . . ?
C18A C13A N1A 118.2(2) . . ?
N2B C12B C7B 140.3(2) . . ?
C11B C12B N2B 109.7(2) . . ?
C11B C12B C7B 109.9(2) . . ?
C13A C14A C15A 117.6(2) . . ?
C13A C14A C22A 121.5(2) . . ?
C15A C14A C22A 120.8(2) . . ?
C14B C13B N1B 117.6(2) . . ?
C18B C13B N1B 119.5(2) . . ?
C18B C13B C14B 122.7(2) . . ?
C14A C15A H15A 119.4 . . ?
C14A C15A C16A 121.1(3) . . ?
C16A C15A H15A 119.4 . . ?
C13B C14B C22B 123.0(2) . . ?
C15B C14B C13B 116.8(2) . . ?
C15B C14B C22B 120.1(2) . . ?
C15A C16A H16A 120.0 . . ?
C17A C16A C15A 120.0(3) . . ?
C17A C16A H16A 120.0 . . ?
C14B C15B H15B 119.4 . . ?
C16B C15B C14B 121.3(3) . . ?
C16B C15B H15B 119.4 . . ?
C16A C17A H17A 119.1 . . ?
C16A C17A C18A 121.8(3) . . ?
C18A C17A H17A 119.1 . . ?
C15B C16B H16B 119.6 . . ?
C15B C16B C17B 120.7(3) . . ?
C17B C16B H16B 119.6 . . ?
C13A C18A C19A 122.7(2) . . ?
C17A C18A C13A 117.6(3) . . ?
C17A C18A C19A 119.7(2) . . ?
C16B C17B H17B 119.4 . . ?
C18B C17B C16B 121.3(3) . . ?
C18B C17B H17B 119.3 . . ?
C18A C19A H19A 107.7 . . ?
C18A C19A C20A 111.3(2) . . ?
C18A C19A C21A 113.2(3) . . ?
C20A C19A H19A 107.7 . . ?
C21A C19A H19A 107.7 . . ?
C21A C19A C20A 109.1(2) . . ?
C13B C18B C19B 121.4(2) . . ?
C17B C18B C13B 117.2(3) . . ?
C17B C18B C19B 121.4(2) . . ?
C19A C20A H20A 109.5 . . ?
C19A C20A H20B 109.5 . . ?
C19A C20A H20C 109.5 . . ?
H20A C20A H20B 109.5 . . ?
H20A C20A H20C 109.5 . . ?
H20B C20A H20C 109.5 . . ?
C18B C19B H19B 107.5 . . ?
C18B C19B C20B 109.8(2) . . ?
C18B C19B C21B 113.7(3) . . ?
C20B C19B H19B 107.5 . . ?
C21B C19B H19B 107.5 . . ?
C21B C19B C20B 110.6(2) . . ?
C19A C21A H21A 109.5 . . ?
C19A C21A H21B 109.5 . . ?
C19A C21A H21C 109.5 . . ?
H21A C21A H21B 109.5 . . ?
H21A C21A H21C 109.5 . . ?
H21B C21A H21C 109.5 . . ?
C19B C20B H20D 109.5 . . ?
C19B C20B H20E 109.5 . . ?
C19B C20B H20F 109.5 . . ?
H20D C20B H20E 109.5 . . ?
H20D C20B H20F 109.5 . . ?
H20E C20B H20F 109.5 . . ?
C14A C22A H22A 107.6 . . ?
C14A C22A C23A 111.1(2) . . ?
C14A C22A C24A 113.8(2) . . ?
C23A C22A H22A 107.6 . . ?
C23A C22A C24A 109.0(2) . . ?
C24A C22A H22A 107.6 . . ?
C19B C21B H21D 109.5 . . ?
C19B C21B H21E 109.5 . . ?
C19B C21B H21F 109.5 . . ?
H21D C21B H21E 109.5 . . ?
H21D C21B H21F 109.5 . . ?
H21E C21B H21F 109.5 . . ?
C22A C23A H23A 109.5 . . ?
C22A C23A H23B 109.5 . . ?
C22A C23A H23C 109.5 . . ?
H23A C23A H23B 109.5 . . ?
H23A C23A H23C 109.5 . . ?
H23B C23A H23C 109.5 . . ?
C14B C22B H22B 107.7 . . ?
C14B C22B C23B 112.3(2) . . ?
C14B C22B C24B 112.1(2) . . ?
C23B C22B H22B 107.7 . . ?
C23B C22B C24B 109.1(2) . . ?
C24B C22B H22B 107.7 . . ?
C22A C24A H24A 109.5 . . ?
C22A C24A H24B 109.5 . . ?
C22A C24A H24C 109.5 . . ?
H24A C24A H24B 109.5 . . ?
H24A C24A H24C 109.5 . . ?
H24B C24A H24C 109.5 . . ?
C22B C23B H23D 109.5 . . ?
C22B C23B H23E 109.5 . . ?
C22B C23B H23F 109.5 . . ?
H23D C23B H23E 109.5 . . ?
H23D C23B H23F 109.5 . . ?
H23E C23B H23F 109.5 . . ?
C26A C25A N2A 119.0(2) . . ?
C26A C25A C30A 122.1(2) . . ?
C30A C25A N2A 118.8(2) . . ?
C22B C24B H24D 109.5 . . ?
C22B C24B H24E 109.5 . . ?
C22B C24B H24F 109.5 . . ?
H24D C24B H24E 109.5 . . ?
H24D C24B H24F 109.5 . . ?
H24E C24B H24F 109.5 . . ?
C25A C26A C27A 117.7(2) . . ?
C25A C26A C34A 122.8(2) . . ?
C27A C26A C34A 119.4(2) . . ?
C26B C25B N2B 118.6(2) . . ?
C30B C25B N2B 119.1(2) . . ?
C30B C25B C26B 122.2(2) . . ?
C26A C27A H27A 119.6 . . ?
C28A C27A C26A 120.9(3) . . ?
C28A C27A H27A 119.6 . . ?
C25B C26B C34B 121.9(2) . . ?
C27B C26B C25B 116.8(2) . . ?
C27B C26B C34B 121.2(2) . . ?
C27A C28A H28A 119.9 . . ?
C29A C28A C27A 120.2(3) . . ?
C29A C28A H28A 119.9 . . ?
C26B C27B H27B 118.9 . . ?
C28B C27B C26B 122.2(3) . . ?
C28B C27B H27B 118.9 . . ?
C28A C29A H29A 119.2 . . ?
C30A C29A C28A 121.6(3) . . ?
C30A C29A H29A 119.2 . . ?
C27B C28B H28B 120.1 . . ?
C27B C28B C29B 119.8(3) . . ?
C29B C28B H28B 120.1 . . ?
C25A C30A C31A 121.9(2) . . ?
C29A C30A C25A 117.4(2) . . ?
C29A C30A C31A 120.5(2) . . ?
C28B C29B H29B 119.5 . . ?
C28B C29B C30B 120.9(3) . . ?
C30B C29B H29B 119.5 . . ?
C30A C31A H31A 107.6 . . ?
C30A C31A C32A 109.8(2) . . ?
C30A C31A C33A 114.3(2) . . ?
C32A C31A H31A 107.6 . . ?
C33A C31A H31A 107.6 . . ?
C33A C31A C32A 109.6(2) . . ?
C25B C30B C29B 118.0(2) . . ?
C25B C30B C31B 122.2(2) . . ?
C29B C30B C31B 119.8(2) . . ?
C31A C32A H32A 109.5 . . ?
C31A C32A H32B 109.5 . . ?
C31A C32A H32C 109.5 . . ?
H32A C32A H32B 109.5 . . ?
H32A C32A H32C 109.5 . . ?
H32B C32A H32C 109.5 . . ?
C30B C31B H31B 107.5 . . ?
C30B C31B C32B 110.6(2) . . ?
C30B C31B C33B 113.6(2) . . ?
C32B C31B H31B 107.5 . . ?
C33B C31B H31B 107.5 . . ?
C33B C31B C32B 109.9(2) . . ?
C31A C33A H33A 109.5 . . ?
C31A C33A H33B 109.5 . . ?
C31A C33A H33C 109.5 . . ?
H33A C33A H33B 109.5 . . ?
H33A C33A H33C 109.5 . . ?
H33B C33A H33C 109.5 . . ?
C31B C32B H32D 109.5 . . ?
C31B C32B H32E 109.5 . . ?
C31B C32B H32F 109.5 . . ?
H32D C32B H32E 109.5 . . ?
H32D C32B H32F 109.5 . . ?
H32E C32B H32F 109.5 . . ?
C26A C34A H34A 107.9 . . ?
C26A C34A C35A 112.8(2) . . ?
C26A C34A C36A 110.4(2) . . ?
C35A C34A H34A 107.9 . . ?
C35A C34A C36A 109.7(2) . . ?
C36A C34A H34A 107.9 . . ?
C31B C33B H33D 109.5 . . ?
C31B C33B H33E 109.5 . . ?
C31B C33B H33F 109.5 . . ?
H33D C33B H33E 109.5 . . ?
H33D C33B H33F 109.5 . . ?
H33E C33B H33F 109.5 . . ?
C34A C35A H35A 109.5 . . ?
C34A C35A H35B 109.5 . . ?
C34A C35A H35C 109.5 . . ?
H35A C35A H35B 109.5 . . ?
H35A C35A H35C 109.5 . . ?
H35B C35A H35C 109.5 . . ?
C26B C34B H34B 107.6 . . ?
C26B C34B C35B 115.5(2) . . ?
C26B C34B C36B 109.4(2) . . ?
C35B C34B H34B 107.6 . . ?
C35B C34B C36B 108.8(2) . . ?
C36B C34B H34B 107.6 . . ?
C34A C36A H36A 109.5 . . ?
C34A C36A H36B 109.5 . . ?
C34A C36A H36C 109.5 . . ?
H36A C36A H36B 109.5 . . ?
H36A C36A H36C 109.5 . . ?
H36B C36A H36C 109.5 . . ?
C34B C35B H35D 109.5 . . ?
C34B C35B H35E 109.5 . . ?
C34B C35B H35F 109.5 . . ?
H35D C35B H35E 109.5 . . ?
H35D C35B H35F 109.5 . . ?
H35E C35B H35F 109.5 . . ?
N3A C37A H37A 118.7 . . ?
C38A C37A N3A 122.5(2) . . ?
C38A C37A H37A 118.7 . . ?
C34B C36B H36D 109.5 . . ?
C34B C36B H36E 109.5 . . ?
C34B C36B H36F 109.5 . . ?
H36D C36B H36E 109.5 . . ?
H36D C36B H36F 109.5 . . ?
H36E C36B H36F 109.5 . . ?
C37A C38A C39A 122.1(2) . . ?
C37A C38A C46A 118.7(2) . . ?
C46A C38A C39A 119.2(2) . . ?
N3B C37B H37B 118.5 . . ?
C38B C37B N3B 122.9(2) . . ?
C38B C37B H37B 118.5 . . ?
C38A C39A H39A 109.7 . . ?
C38A C39A H39B 109.7 . . ?
C38A C39A C40A 109.9(2) . . ?
H39A C39A H39B 108.2 . . ?
C40A C39A H39A 109.7 . . ?
C40A C39A H39B 109.7 . . ?
C37B C38B C39B 122.8(2) . . ?
C37B C38B C46B 117.7(2) . . ?
C46B C38B C39B 119.6(2) . . ?
C39A C40A H40A 109.7 . . ?
C39A C40A H40B 109.7 . . ?
H40A C40A H40B 108.2 . . ?
C41A C40A C39A 109.6(2) . . ?
C41A C40A H40A 109.7 . . ?
C41A C40A H40B 109.7 . . ?
C38B C39B H39C 109.6 . . ?
C38B C39B H39D 109.6 . . ?
C38B C39B C40B 110.3(2) . . ?
H39C C39B H39D 108.1 . . ?
C40B C39B H39C 109.6 . . ?
C40B C39B H39D 109.6 . . ?
N4A C41A C40A 111.4(2) . . ?
N4A C41A H41A 109.4 . . ?
N4A C41A H41B 109.4 . . ?
C40A C41A H41A 109.4 . . ?
C40A C41A H41B 109.4 . . ?
H41A C41A H41B 108.0 . . ?
C39B C40B H40C 109.6 . . ?
C39B C40B H40D 109.6 . . ?
H40C C40B H40D 108.1 . . ?
C41B C40B C39B 110.2(2) . . ?
C41B C40B H40C 109.6 . . ?
C41B C40B H40D 109.6 . . ?
N4A C42A H42A 109.5 . . ?
N4A C42A H42B 109.5 . . ?
N4A C42A C43A 110.9(2) . . ?
H42A C42A H42B 108.0 . . ?
C43A C42A H42A 109.5 . . ?
C43A C42A H42B 109.5 . . ?
N4B C41B C40B 111.3(2) . . ?
N4B C41B H41C 109.4 . . ?
N4B C41B H41D 109.4 . . ?
C40B C41B H41C 109.4 . . ?
C40B C41B H41D 109.4 . . ?
H41C C41B H41D 108.0 . . ?
C42A C43A H43A 109.6 . . ?
C42A C43A H43B 109.6 . . ?
C42A C43A C44A 110.4(2) . . ?
H43A C43A H43B 108.1 . . ?
C44A C43A H43A 109.6 . . ?
C44A C43A H43B 109.6 . . ?
N4B C42B H42C 109.6 . . ?
N4B C42B H42D 109.6 . . ?
N4B C42B C43B 110.3(2) . . ?
H42C C42B H42D 108.1 . . ?
C43B C42B H42C 109.6 . . ?
C43B C42B H42D 109.6 . . ?
C43A C44A H44A 109.2 . . ?
C43A C44A H44B 109.2 . . ?
H44A C44A H44B 107.9 . . ?
C45A C44A C43A 111.8(2) . . ?
C45A C44A H44A 109.2 . . ?
C45A C44A H44B 109.2 . . ?
C42B C43B H43C 109.5 . . ?
C42B C43B H43D 109.5 . . ?
C42B C43B C44B 110.9(2) . . ?
H43C C43B H43D 108.0 . . ?
C44B C43B H43C 109.5 . . ?
C44B C43B H43D 109.5 . . ?
C46A C45A C44A 122.9(2) . . ?
C46A C45A C47A 119.0(2) . . ?
C47A C45A C44A 118.0(2) . . ?
C43B C44B H44C 109.4 . . ?
C43B C44B H44D 109.4 . . ?
H44C C44B H44D 108.0 . . ?
C45B C44B C43B 111.4(2) . . ?
C45B C44B H44C 109.4 . . ?
C45B C44B H44D 109.4 . . ?
N4A C46A C38A 118.3(2) . . ?
C45A C46A N4A 121.8(2) . . ?
C45A C46A C38A 119.6(2) . . ?
C44B C45B C47B 118.2(2) . . ?
C46B C45B C44B 123.3(2) . . ?
C46B C45B C47B 118.5(2) . . ?
N3A C47A C45A 110.76(18) . . ?
N3A C47A H47A 106.4 . . ?
N3A C47A C48A 109.82(18) . . ?
C45A C47A H47A 106.4 . . ?
C45A C47A C48A 116.31(19) . . ?
C48A C47A H47A 106.4 . . ?
N4B C46B C38B 117.4(2) . . ?
C45B C46B N4B 122.1(2) . . ?
C45B C46B C38B 120.2(2) . . ?
N6A C48A C47A 110.46(18) . . ?
N6A C48A H48A 106.5 . . ?
N6A C48A C49A 110.74(19) . . ?
C47A C48A H48A 106.5 . . ?
C49A C48A C47A 115.65(19) . . ?
C49A C48A H48A 106.5 . . ?
N3B C47B C45B 110.44(19) . . ?
N3B C47B H47B 106.6 . . ?
N3B C47B C48B 110.50(17) . . ?
C45B C47B H47B 106.6 . . ?
C45B C47B C48B 115.57(19) . . ?
C48B C47B H47B 106.6 . . ?
C50A C49A C48A 118.7(2) . . ?
C56A C49A C48A 118.7(2) . . ?
C56A C49A C50A 122.5(2) . . ?
N6B C48B C47B 109.99(17) . . ?
N6B C48B H48B 106.4 . . ?
N6B C48B C49B 110.65(18) . . ?
C47B C48B H48B 106.4 . . ?
C49B C48B C47B 116.33(19) . . ?
C49B C48B H48B 106.4 . . ?
C49A C50A H50A 109.4 . . ?
C49A C50A H50B 109.4 . . ?
C49A C50A C51A 111.3(2) . . ?
H50A C50A H50B 108.0 . . ?
C51A C50A H50A 109.4 . . ?
C51A C50A H50B 109.4 . . ?
C48B C49B C50B 118.5(2) . . ?
C57B C49B C48B 118.4(2) . . ?
C57B C49B C50B 123.0(2) . . ?
C50A C51A H51A 109.6 . . ?
C50A C51A H51B 109.6 . . ?
C50A C51A C52A 110.5(2) . . ?
H51A C51A H51B 108.1 . . ?
C52A C51A H51A 109.6 . . ?
C52A C51A H51B 109.6 . . ?
C49B C50B H50C 109.3 . . ?
C49B C50B H50D 109.3 . . ?
C49B C50B C51B 111.6(2) . . ?
H50C C50B H50D 108.0 . . ?
C51B C50B H50C 109.3 . . ?
C51B C50B H50D 109.3 . . ?
N5A C52A C51A 109.7(2) . . ?
N5A C52A H52A 109.7 . . ?
N5A C52A H52B 109.7 . . ?
C51A C52A H52A 109.7 . . ?
C51A C52A H52B 109.7 . . ?
H52A C52A H52B 108.2 . . ?
C50B C51B H51C 109.6 . . ?
C50B C51B H51D 109.6 . . ?
H51C C51B H51D 108.1 . . ?
C52B C51B C50B 110.3(2) . . ?
C52B C51B H51C 109.6 . . ?
C52B C51B H51D 109.6 . . ?
N5A C53A H53A 109.2 . . ?
N5A C53A H53B 109.2 . . ?
N5A C53A C54A 111.9(2) . . ?
H53A C53A H53B 107.9 . . ?
C54A C53A H53A 109.2 . . ?
C54A C53A H53B 109.2 . . ?
N5B C52B C51B 110.5(2) . . ?
N5B C52B H52C 109.5 . . ?
N5B C52B H52D 109.5 . . ?
C51B C52B H52C 109.5 . . ?
C51B C52B H52D 109.5 . . ?
H52C C52B H52D 108.1 . . ?
C53A C54A H54A 109.7 . . ?
C53A C54A H54B 109.7 . . ?
C53A C54A C55A 110.0(2) . . ?
H54A C54A H54B 108.2 . . ?
C55A C54A H54A 109.7 . . ?
C55A C54A H54B 109.7 . . ?
N5B C53B H53C 109.4 . . ?
N5B C53B H53D 109.4 . . ?
N5B C53B C54B 111.0(2) . . ?
H53C C53B H53D 108.0 . . ?
C54B C53B H53C 109.4 . . ?
C54B C53B H53D 109.4 . . ?
C54A C55A H55A 109.7 . . ?
C54A C55A H55B 109.7 . . ?
H55A C55A H55B 108.2 . . ?
C57A C55A C54A 109.9(2) . . ?
C57A C55A H55A 109.7 . . ?
C57A C55A H55B 109.7 . . ?
C53B C54B H54C 109.6 . . ?
C53B C54B H54D 109.6 . . ?
C53B C54B C55B 110.3(2) . . ?
H54C C54B H54D 108.1 . . ?
C55B C54B H54C 109.6 . . ?
C55B C54B H54D 109.6 . . ?
N5A C56A C57A 117.9(2) . . ?
C49A C56A N5A 122.1(2) . . ?
C49A C56A C57A 119.6(2) . . ?
C54B C55B H55C 109.6 . . ?
C54B C55B H55D 109.6 . . ?
H55C C55B H55D 108.1 . . ?
C56B C55B C54B 110.4(2) . . ?
C56B C55B H55C 109.6 . . ?
C56B C55B H55D 109.6 . . ?
C56A C57A C55A 119.3(2) . . ?
C58A C57A C55A 122.4(2) . . ?
C58A C57A C56A 118.3(2) . . ?
C57B C56B C55B 119.5(2) . . ?
C58B C56B C55B 122.2(2) . . ?
C58B C56B C57B 118.2(2) . . ?
N6A C58A H58A 118.8 . . ?
C57A C58A N6A 122.4(2) . . ?
C57A C58A H58A 118.8 . . ?
N5B C57B C56B 117.3(2) . . ?
C49B C57B N5B 121.9(2) . . ?
C49B C57B C56B 120.4(2) . . ?
C60A C59A N7A 118.1(2) . . ?
C60A C59A C64A 122.3(2) . . ?
C64A C59A N7A 119.6(2) . . ?
N6B C58B H58B 118.7 . . ?
C56B C58B N6B 122.6(2) . . ?
C56B C58B H58B 118.7 . . ?
C59A C60A C61A 116.9(2) . . ?
C59A C60A C68A 123.5(2) . . ?
C61A C60A C68A 119.6(2) . . ?
C60B C59B N8B 118.9(2) . . ?
C64B C59B N8B 119.0(2) . . ?
C64B C59B C60B 122.1(2) . . ?
C60A C61A H61A 119.3 . . ?
C62A C61A C60A 121.4(3) . . ?
C62A C61A H61A 119.3 . . ?
C59B C60B C61B 117.1(2) . . ?
C59B C60B C68B 122.7(2) . . ?
C61B C60B C68B 120.0(2) . . ?
C61A C62A H62A 119.6 . . ?
C63A C62A C61A 120.7(3) . . ?
C63A C62A H62A 119.6 . . ?
C60B C61B H61B 119.0 . . ?
C62B C61B C60B 121.9(2) . . ?
C62B C61B H61B 119.0 . . ?
C62A C63A H63A 119.4 . . ?
C62A C63A C64A 121.3(3) . . ?
C64A C63A H63A 119.4 . . ?
C61B C62B H62B 120.0 . . ?
C61B C62B C63B 120.0(2) . . ?
C63B C62B H62B 120.0 . . ?
C59A C64A C63A 117.3(2) . . ?
C59A C64A C65A 121.5(2) . . ?
C63A C64A C65A 121.1(2) . . ?
C62B C63B H63B 119.6 . . ?
C64B C63B C62B 120.7(2) . . ?
C64B C63B H63B 119.6 . . ?
C64A C65A H65A 107.8 . . ?
C64A C65A C66A 110.6(2) . . ?
C64A C65A C67A 113.4(2) . . ?
C66A C65A H65A 107.8 . . ?
C66A C65A C67A 109.2(2) . . ?
C67A C65A H65A 107.8 . . ?
C59B C64B C63B 118.2(2) . . ?
C59B C64B C65B 121.7(2) . . ?
C63B C64B C65B 120.2(2) . . ?
C65A C66A H66A 109.5 . . ?
C65A C66A H66B 109.5 . . ?
C65A C66A H66C 109.5 . . ?
H66A C66A H66B 109.5 . . ?
H66A C66A H66C 109.5 . . ?
H66B C66A H66C 109.5 . . ?
C64B C65B H65B 107.5 . . ?
C64B C65B C66B 111.6(2) . . ?
C66B C65B H65B 107.5 . . ?
C67B C65B C64B 112.1(2) . . ?
C67B C65B H65B 107.5 . . ?
C67B C65B C66B 110.4(2) . . ?
C65A C67A H67A 109.5 . . ?
C65A C67A H67B 109.5 . . ?
C65A C67A H67C 109.5 . . ?
H67A C67A H67B 109.5 . . ?
H67A C67A H67C 109.5 . . ?
H67B C67A H67C 109.5 . . ?
C65B C66B H66D 109.5 . . ?
C65B C66B H66E 109.5 . . ?
C65B C66B H66F 109.5 . . ?
H66D C66B H66E 109.5 . . ?
H66D C66B H66F 109.5 . . ?
H66E C66B H66F 109.5 . . ?
C60A C68A H68A 107.9 . . ?
C60A C68A C69A 111.8(2) . . ?
C60A C68A C70A 112.2(2) . . ?
C69A C68A H68A 107.9 . . ?
C69A C68A C70A 109.1(2) . . ?
C70A C68A H68A 107.9 . . ?
C65B C67B H67D 109.5 . . ?
C65B C67B H67E 109.5 . . ?
C65B C67B H67F 109.5 . . ?
H67D C67B H67E 109.5 . . ?
H67D C67B H67F 109.5 . . ?
H67E C67B H67F 109.5 . . ?
C68A C69A H69A 109.5 . . ?
C68A C69A H69B 109.5 . . ?
C68A C69A H69C 109.5 . . ?
H69A C69A H69B 109.5 . . ?
H69A C69A H69C 109.5 . . ?
H69B C69A H69C 109.5 . . ?
C60B C68B H68B 107.4 . . ?
C60B C68B C69B 114.2(2) . . ?
C60B C68B C70B 110.3(2) . . ?
C69B C68B H68B 107.4 . . ?
C69B C68B C70B 109.7(2) . . ?
C70B C68B H68B 107.4 . . ?
C68A C70A H70A 109.5 . . ?
C68A C70A H70B 109.5 . . ?
C68A C70A H70C 109.5 . . ?
H70A C70A H70B 109.5 . . ?
H70A C70A H70C 109.5 . . ?
H70B C70A H70C 109.5 . . ?
C68B C69B H69D 109.5 . . ?
C68B C69B H69E 109.5 . . ?
C68B C69B H69F 109.5 . . ?
H69D C69B H69E 109.5 . . ?
H69D C69B H69F 109.5 . . ?
H69E C69B H69F 109.5 . . ?
C72A C71A N8A 119.6(2) . . ?
C72A C71A C76A 121.9(2) . . ?
C76A C71A N8A 118.4(2) . . ?
C68B C70B H70D 109.5 . . ?
C68B C70B H70E 109.5 . . ?
C68B C70B H70F 109.5 . . ?
H70D C70B H70E 109.5 . . ?
H70D C70B H70F 109.5 . . ?
H70E C70B H70F 109.5 . . ?
C71A C72A C73A 117.9(2) . . ?
C71A C72A C80A 122.0(2) . . ?
C73A C72A C80A 120.1(2) . . ?
C72B C71B N7B 117.8(2) . . ?
C76B C71B N7B 120.0(2) . . ?
C76B C71B C72B 122.1(2) . . ?
C72A C73A H73A 119.1 . . ?
C72A C73A C74A 121.7(3) . . ?
C74A C73A H73A 119.1 . . ?
C71B C72B C73B 117.2(2) . . ?
C71B C72B C80B 123.3(2) . . ?
C73B C72B C80B 119.5(2) . . ?
C73A C74A H74A 120.3 . . ?
C75A C74A C73A 119.5(2) . . ?
C75A C74A H74A 120.3 . . ?
C72B C73B H73B 119.3 . . ?
C74B C73B C72B 121.3(3) . . ?
C74B C73B H73B 119.3 . . ?
C74A C75A H75A 119.1 . . ?
C74A C75A C76A 121.8(2) . . ?
C76A C75A H75A 119.1 . . ?
C73B C74B H74B 119.9 . . ?
C73B C74B C75B 120.2(3) . . ?
C75B C74B H74B 119.9 . . ?
C71A C76A C77A 122.5(2) . . ?
C75A C76A C71A 117.2(2) . . ?
C75A C76A C77A 120.3(2) . . ?
C74B C75B H75B 119.2 . . ?
C74B C75B C76B 121.7(3) . . ?
C76B C75B H75B 119.2 . . ?
C76A C77A H77A 107.5 . . ?
C76A C77A C78A 110.7(3) . . ?
C76A C77A C79A 114.2(2) . . ?
C78A C77A H77A 107.5 . . ?
C79A C77A H77A 107.5 . . ?
C79A C77A C78A 109.2(2) . . ?
C71B C76B C77B 121.7(2) . . ?
C75B C76B C71B 117.5(2) . . ?
C75B C76B C77B 120.7(2) . . ?
C77A C78A H78A 109.5 . . ?
C77A C78A H78B 109.5 . . ?
C77A C78A H78C 109.5 . . ?
H78A C78A H78B 109.5 . . ?
H78A C78A H78C 109.5 . . ?
H78B C78A H78C 109.5 . . ?
C76B C77B H77B 107.5 . . ?
C76B C77B C78B 113.6(2) . . ?
C76B C77B C79B 110.3(2) . . ?
C78B C77B H77B 107.5 . . ?
C79B C77B H77B 107.5 . . ?
C79B C77B C78B 110.3(2) . . ?
C77A C79A H79A 109.5 . . ?
C77A C79A H79B 109.5 . . ?
C77A C79A H79C 109.5 . . ?
H79A C79A H79B 109.5 . . ?
H79A C79A H79C 109.5 . . ?
H79B C79A H79C 109.5 . . ?
C77B C78B H78D 109.5 . . ?
C77B C78B H78E 109.5 . . ?
C77B C78B H78F 109.5 . . ?
H78D C78B H78E 109.5 . . ?
H78D C78B H78F 109.5 . . ?
H78E C78B H78F 109.5 . . ?
C72A C80A H80A 107.5 . . ?
C72A C80A C81A 111.6(2) . . ?
C72A C80A C82A 112.5(2) . . ?
C81A C80A H80A 107.5 . . ?
C81A C80A C82A 110.0(2) . . ?
C82A C80A H80A 107.5 . . ?
C77B C79B H79D 109.5 . . ?
C77B C79B H79E 109.5 . . ?
C77B C79B H79F 109.5 . . ?
H79D C79B H79E 109.5 . . ?
H79D C79B H79F 109.5 . . ?
H79E C79B H79F 109.5 . . ?
C80A C81A H81A 109.5 . . ?
C80A C81A H81B 109.5 . . ?
C80A C81A H81C 109.5 . . ?
H81A C81A H81B 109.5 . . ?
H81A C81A H81C 109.5 . . ?
H81B C81A H81C 109.5 . . ?
C72B C80B H80B 107.6 . . ?
C72B C80B C81B 112.1(2) . . ?
C72B C80B C82B 112.0(2) . . ?
C81B C80B H80B 107.6 . . ?
C82B C80B H80B 107.6 . . ?
C82B C80B C81B 109.6(2) . . ?
C80A C82A H82A 109.5 . . ?
C80A C82A H82B 109.5 . . ?
C80A C82A H82C 109.5 . . ?
H82A C82A H82B 109.5 . . ?
H82A C82A H82C 109.5 . . ?
H82B C82A H82C 109.5 . . ?
C80B C81B H81D 109.5 . . ?
C80B C81B H81E 109.5 . . ?
C80B C81B H81F 109.5 . . ?
H81D C81B H81E 109.5 . . ?
H81D C81B H81F 109.5 . . ?
H81E C81B H81F 109.5 . . ?
N8A C83A C87A 140.1(2) . . ?
C84A C83A N8A 109.9(2) . . ?
C84A C83A C87A 109.7(2) . . ?
C80B C82B H82D 109.5 . . ?
C80B C82B H82E 109.5 . . ?
C80B C82B H82F 109.5 . . ?
H82D C82B H82E 109.5 . . ?
H82D C82B H82F 109.5 . . ?
H82E C82B H82F 109.5 . . ?
N7A C84A C85A 138.2(2) . . ?
C83A C84A N7A 110.8(2) . . ?
C83A C84A C85A 110.8(2) . . ?
N8B C83B C91B 138.8(2) . . ?
C84B C83B N8B 110.0(2) . . ?
C84B C83B C91B 110.9(2) . . ?
C86A C85A C84A 103.3(2) . . ?
C94A C85A C84A 138.2(2) . . ?
C94A C85A C86A 118.5(2) . . ?
N7B C84B C85B 138.8(2) . . ?
C83B C84B N7B 111.0(2) . . ?
C83B C84B C85B 110.0(2) . . ?
C85A C86A C87A 112.3(2) . . ?
C91A C86A C85A 123.1(2) . . ?
C91A C86A C87A 124.7(2) . . ?
C86B C85B C84B 138.2(2) . . ?
C86B C85B C90B 118.4(2) . . ?
C90B C85B C84B 103.4(2) . . ?
C86A C87A C83A 103.9(2) . . ?
C88A C87A C83A 138.3(2) . . ?
C88A C87A C86A 117.8(2) . . ?
C85B C86B H86B 121.0 . . ?
C85B C86B C87B 118.0(3) . . ?
C87B C86B H86B 121.0 . . ?
C87A C88A H88A 120.8 . . ?
C87A C88A C89A 118.5(3) . . ?
C89A C88A H88A 120.8 . . ?
C86B C87B H87B 118.4 . . ?
C88B C87B C86B 123.2(3) . . ?
C88B C87B H87B 118.4 . . ?
C88A C89A H89A 118.7 . . ?
C90A C89A C88A 122.6(3) . . ?
C90A C89A H89A 118.7 . . ?
C87B C88B H88B 119.8 . . ?
C87B C88B C89B 120.3(3) . . ?
C89B C88B H88B 119.8 . . ?
C89A C90A H90A 119.6 . . ?
C89A C90A C91A 120.7(3) . . ?
C91A C90A H90A 119.6 . . ?
C90B C89B C88B 115.7(3) . . ?
C90B C89B C94B 116.5(2) . . ?
C94B C89B C88B 127.8(3) . . ?
C86A C91A C90A 115.7(3) . . ?
C86A C91A C92A 116.6(3) . . ?
C90A C91A C92A 127.6(3) . . ?
C85B C90B C91B 112.4(2) . . ?
C89B C90B C85B 124.3(2) . . ?
C89B C90B C91B 123.3(2) . . ?
C91A C92A H92A 119.7 . . ?
C93A C92A C91A 120.7(3) . . ?
C93A C92A H92A 119.7 . . ?
C90B C91B C83B 103.3(2) . . ?
C92B C91B C83B 138.5(2) . . ?
C92B C91B C90B 118.2(2) . . ?
C92A C93A H93A 118.8 . . ?
C92A C93A C94A 122.5(3) . . ?
C94A C93A H93A 118.8 . . ?
C91B C92B H92B 120.4 . . ?
C91B C92B C93B 119.2(2) . . ?
C93B C92B H92B 120.4 . . ?
C85A C94A C93A 118.7(3) . . ?
C85A C94A H94A 120.7 . . ?
C93A C94A H94A 120.7 . . ?
C89B C94B H94B 119.6 . . ?
C93B C94B C89B 120.7(3) . . ?
C93B C94B H94B 119.6 . . ?
C92B C93B H93B 119.0 . . ?
C94B C93B C92B 122.0(3) . . ?
C94B C93B H93B 119.0 . . ?

loop_
_geom_bond_atom_site_label_1
_geom_bond_atom_site_label_2
_geom_bond_distance
_geom_bond_site_symmetry_2
_geom_bond_publ_flag
C1A H1A 0.9500 . ?
C1A C2A 1.368(4) . ?
C1A C10A 1.423(4) . ?
N1A B1A 1.467(3) . ?
N1A C12A 1.403(3) . ?
N1A C13A 1.440(3) . ?
B1A N2A 1.456(3) . ?
B1A N3A 1.438(3) . ?
B2B N6B 1.439(3) . ?
B2B N7B 1.464(3) . ?
B2B N8B 1.454(3) . ?
B1B N1B 1.458(3) . ?
B1B N2B 1.458(3) . ?
B1B N3B 1.442(3) . ?
C1B H1B 0.9500 . ?
C1B C2B 1.349(4) . ?
C1B C10B 1.422(4) . ?
N1B C11B 1.392(3) . ?
N1B C13B 1.444(3) . ?
C2A H2A 0.9500 . ?
C2A C3A 1.419(4) . ?
N2A C11A 1.397(3) . ?
N2A C25A 1.441(3) . ?
B2A N6A 1.442(3) . ?
B2A N7A 1.454(3) . ?
B2A N8A 1.458(3) . ?
C2B H2B 0.9500 . ?
C2B C3B 1.428(4) . ?
N2B C12B 1.400(3) . ?
N2B C25B 1.439(3) . ?
C3A C4A 1.429(4) . ?
C3A C8A 1.396(4) . ?
N3A C37A 1.413(3) . ?
N3A C47A 1.487(3) . ?
C3B C4B 1.415(4) . ?
C3B C8B 1.398(4) . ?
N3B C37B 1.410(3) . ?
N3B C47B 1.486(3) . ?
C4A H4A 0.9500 . ?
C4A C5A 1.362(4) . ?
N4A C41A 1.456(3) . ?
N4A C42A 1.450(3) . ?
N4A C46A 1.422(3) . ?
C4B H4B 0.9500 . ?
C4B C5B 1.354(4) . ?
N4B C41B 1.462(4) . ?
N4B C42B 1.457(3) . ?
N4B C46B 1.416(3) . ?
C5A H5A 0.9500 . ?
C5A C6A 1.432(4) . ?
N5A C52A 1.456(3) . ?
N5A C53A 1.454(3) . ?
N5A C56A 1.408(3) . ?
C5B H5B 0.9500 . ?
C5B C6B 1.443(4) . ?
N5B C52B 1.456(4) . ?
N5B C53B 1.453(4) . ?
N5B C57B 1.422(3) . ?
C6A H6A 0.9500 . ?
C6A C7A 1.368(3) . ?
N6A C48A 1.474(3) . ?
N6A C58A 1.415(3) . ?
C7A C8A 1.428(4) . ?
C7A C12A 1.463(3) . ?
N7A C59A 1.443(3) . ?
N7A C84A 1.393(3) . ?
C6B H6B 0.9500 . ?
C6B C7B 1.361(4) . ?
N6B C48B 1.490(3) . ?
N6B C58B 1.405(3) . ?
C8A C9A 1.426(4) . ?
N8A C71A 1.442(3) . ?
N8A C83A 1.401(3) . ?
C7B C8B 1.428(4) . ?
C7B C12B 1.471(3) . ?
N7B C71B 1.450(3) . ?
N7B C84B 1.405(3) . ?
C9A C10A 1.376(3) . ?
C9A C11A 1.468(3) . ?
C8B C9B 1.410(4) . ?
N8B C59B 1.447(3) . ?
N8B C83B 1.403(3) . ?
C10A H10A 0.9500 . ?
C9B C10B 1.376(4) . ?
C9B C11B 1.470(3) . ?
C11A C12A 1.351(3) . ?
C10B H10B 0.9500 . ?
C11B C12B 1.352(3) . ?
C13A C14A 1.400(3) . ?
C13A C18A 1.412(3) . ?
C14A C15A 1.399(4) . ?
C14A C22A 1.524(4) . ?
C13B C14B 1.416(4) . ?
C13B C18B 1.399(4) . ?
C15A H15A 0.9500 . ?
C15A C16A 1.387(4) . ?
C14B C15B 1.395(3) . ?
C14B C22B 1.516(4) . ?
C16A H16A 0.9500 . ?
C16A C17A 1.365(4) . ?
C15B H15B 0.9500 . ?
C15B C16B 1.373(4) . ?
C17A H17A 0.9500 . ?
C17A C18A 1.389(4) . ?
C16B H16B 0.9500 . ?
C16B C17B 1.378(4) . ?
C18A C19A 1.517(4) . ?
C17B H17B 0.9500 . ?
C17B C18B 1.393(4) . ?
C19A H19A 1.0000 . ?
C19A C20A 1.530(4) . ?
C19A C21A 1.528(4) . ?
C18B C19B 1.511(4) . ?
C20A H20A 0.9800 . ?
C20A H20B 0.9800 . ?
C20A H20C 0.9800 . ?
C19B H19B 1.0000 . ?
C19B C20B 1.536(4) . ?
C19B C21B 1.526(4) . ?
C21A H21A 0.9800 . ?
C21A H21B 0.9800 . ?
C21A H21C 0.9800 . ?
C20B H20D 0.9800 . ?
C20B H20E 0.9800 . ?
C20B H20F 0.9800 . ?
C22A H22A 1.0000 . ?
C22A C23A 1.527(4) . ?
C22A C24A 1.527(4) . ?
C21B H21D 0.9800 . ?
C21B H21E 0.9800 . ?
C21B H21F 0.9800 . ?
C23A H23A 0.9800 . ?
C23A H23B 0.9800 . ?
C23A H23C 0.9800 . ?
C22B H22B 1.0000 . ?
C22B C23B 1.533(4) . ?
C22B C24B 1.534(4) . ?
C24A H24A 0.9800 . ?
C24A H24B 0.9800 . ?
C24A H24C 0.9800 . ?
C23B H23D 0.9800 . ?
C23B H23E 0.9800 . ?
C23B H23F 0.9800 . ?
C25A C26A 1.402(3) . ?
C25A C30A 1.406(3) . ?
C24B H24D 0.9800 . ?
C24B H24E 0.9800 . ?
C24B H24F 0.9800 . ?
C26A C27A 1.397(3) . ?
C26A C34A 1.514(4) . ?
C25B C26B 1.413(3) . ?
C25B C30B 1.397(3) . ?
C27A H27A 0.9500 . ?
C27A C28A 1.377(4) . ?
C26B C27B 1.393(3) . ?
C26B C34B 1.519(4) . ?
C28A H28A 0.9500 . ?
C28A C29A 1.381(4) . ?
C27B H27B 0.9500 . ?
C27B C28B 1.370(4) . ?
C29A H29A 0.9500 . ?
C29A C30A 1.384(4) . ?
C28B H28B 0.9500 . ?
C28B C29B 1.390(4) . ?
C30A C31A 1.529(4) . ?
C29B H29B 0.9500 . ?
C29B C30B 1.392(3) . ?
C31A H31A 1.0000 . ?
C31A C32A 1.536(4) . ?
C31A C33A 1.529(4) . ?
C30B C31B 1.507(4) . ?
C32A H32A 0.9800 . ?
C32A H32B 0.9800 . ?
C32A H32C 0.9800 . ?
C31B H31B 1.0000 . ?
C31B C32B 1.533(4) . ?
C31B C33B 1.518(4) . ?
C33A H33A 0.9800 . ?
C33A H33B 0.9800 . ?
C33A H33C 0.9800 . ?
C32B H32D 0.9800 . ?
C32B H32E 0.9800 . ?
C32B H32F 0.9800 . ?
C34A H34A 1.0000 . ?
C34A C35A 1.521(4) . ?
C34A C36A 1.524(4) . ?
C33B H33D 0.9800 . ?
C33B H33E 0.9800 . ?
C33B H33F 0.9800 . ?
C35A H35A 0.9800 . ?
C35A H35B 0.9800 . ?
C35A H35C 0.9800 . ?
C34B H34B 1.0000 . ?
C34B C35B 1.513(4) . ?
C34B C36B 1.524(4) . ?
C36A H36A 0.9800 . ?
C36A H36B 0.9800 . ?
C36A H36C 0.9800 . ?
C35B H35D 0.9800 . ?
C35B H35E 0.9800 . ?
C35B H35F 0.9800 . ?
C37A H37A 0.9500 . ?
C37A C38A 1.336(3) . ?
C36B H36D 0.9800 . ?
C36B H36E 0.9800 . ?
C36B H36F 0.9800 . ?
C38A C39A 1.507(3) . ?
C38A C46A 1.459(3) . ?
C37B H37B 0.9500 . ?
C37B C38B 1.337(3) . ?
C39A H39A 0.9900 . ?
C39A H39B 0.9900 . ?
C39A C40A 1.517(4) . ?
C38B C39B 1.498(4) . ?
C38B C46B 1.474(3) . ?
C40A H40A 0.9900 . ?
C40A H40B 0.9900 . ?
C40A C41A 1.503(4) . ?
C39B H39C 0.9900 . ?
C39B H39D 0.9900 . ?
C39B C40B 1.515(4) . ?
C41A H41A 0.9900 . ?
C41A H41B 0.9900 . ?
C40B H40C 0.9900 . ?
C40B H40D 0.9900 . ?
C40B C41B 1.509(4) . ?
C42A H42A 0.9900 . ?
C42A H42B 0.9900 . ?
C42A C43A 1.511(4) . ?
C41B H41C 0.9900 . ?
C41B H41D 0.9900 . ?
C43A H43A 0.9900 . ?
C43A H43B 0.9900 . ?
C43A C44A 1.535(3) . ?
C42B H42C 0.9900 . ?
C42B H42D 0.9900 . ?
C42B C43B 1.517(4) . ?
C44A H44A 0.9900 . ?
C44A H44B 0.9900 . ?
C44A C45A 1.512(3) . ?
C43B H43C 0.9900 . ?
C43B H43D 0.9900 . ?
C43B C44B 1.526(3) . ?
C45A C46A 1.348(3) . ?
C45A C47A 1.508(3) . ?
C44B H44C 0.9900 . ?
C44B H44D 0.9900 . ?
C44B C45B 1.505(3) . ?
C45B C46B 1.346(3) . ?
C45B C47B 1.512(3) . ?
C47A H47A 1.0000 . ?
C47A C48A 1.585(3) . ?
C48A H48A 1.0000 . ?
C48A C49A 1.508(3) . ?
C47B H47B 1.0000 . ?
C47B C48B 1.575(3) . ?
C49A C50A 1.503(3) . ?
C49A C56A 1.356(3) . ?
C48B H48B 1.0000 . ?
C48B C49B 1.512(3) . ?
C50A H50A 0.9900 . ?
C50A H50B 0.9900 . ?
C50A C51A 1.521(4) . ?
C49B C50B 1.502(3) . ?
C49B C57B 1.342(3) . ?
C51A H51A 0.9900 . ?
C51A H51B 0.9900 . ?
C51A C52A 1.514(4) . ?
C50B H50C 0.9900 . ?
C50B H50D 0.9900 . ?
C50B C51B 1.519(4) . ?
C52A H52A 0.9900 . ?
C52A H52B 0.9900 . ?
C51B H51C 0.9900 . ?
C51B H51D 0.9900 . ?
C51B C52B 1.514(4) . ?
C53A H53A 0.9900 . ?
C53A H53B 0.9900 . ?
C53A C54A 1.495(4) . ?
C52B H52C 0.9900 . ?
C52B H52D 0.9900 . ?
C54A H54A 0.9900 . ?
C54A H54B 0.9900 . ?
C54A C55A 1.526(4) . ?
C53B H53C 0.9900 . ?
C53B H53D 0.9900 . ?
C53B C54B 1.502(4) . ?
C55A H55A 0.9900 . ?
C55A H55B 0.9900 . ?
C55A C57A 1.512(3) . ?
C54B H54C 0.9900 . ?
C54B H54D 0.9900 . ?
C54B C55B 1.517(4) . ?
C56A C57A 1.461(3) . ?
C55B H55C 0.9900 . ?
C55B H55D 0.9900 . ?
C55B C56B 1.512(3) . ?
C57A C58A 1.341(3) . ?
C56B C57B 1.463(4) . ?
C56B C58B 1.335(3) . ?
C58A H58A 0.9500 . ?
C59A C60A 1.405(3) . ?
C59A C64A 1.402(3) . ?
C58B H58B 0.9500 . ?
C60A C61A 1.400(4) . ?
C60A C68A 1.522(4) . ?
C59B C60B 1.406(3) . ?
C59B C64B 1.405(3) . ?
C61A H61A 0.9500 . ?
C61A C62A 1.361(4) . ?
C60B C61B 1.392(3) . ?
C60B C68B 1.512(3) . ?
C62A H62A 0.9500 . ?
C62A C63A 1.372(4) . ?
C61B H61B 0.9500 . ?
C61B C62B 1.378(4) . ?
C63A H63A 0.9500 . ?
C63A C64A 1.389(4) . ?
C62B H62B 0.9500 . ?
C62B C63B 1.387(3) . ?
C64A C65A 1.521(4) . ?
C63B H63B 0.9500 . ?
C63B C64B 1.390(3) . ?
C65A H65A 1.0000 . ?
C65A C66A 1.530(4) . ?
C65A C67A 1.528(3) . ?
C64B C65B 1.527(3) . ?
C66A H66A 0.9800 . ?
C66A H66B 0.9800 . ?
C66A H66C 0.9800 . ?
C65B H65B 1.0000 . ?
C65B C66B 1.531(4) . ?
C65B C67B 1.518(4) . ?
C67A H67A 0.9800 . ?
C67A H67B 0.9800 . ?
C67A H67C 0.9800 . ?
C66B H66D 0.9800 . ?
C66B H66E 0.9800 . ?
C66B H66F 0.9800 . ?
C68A H68A 1.0000 . ?
C68A C69A 1.528(4) . ?
C68A C70A 1.527(4) . ?
C67B H67D 0.9800 . ?
C67B H67E 0.9800 . ?
C67B H67F 0.9800 . ?
C69A H69A 0.9800 . ?
C69A H69B 0.9800 . ?
C69A H69C 0.9800 . ?
C68B H68B 1.0000 . ?
C68B C69B 1.527(3) . ?
C68B C70B 1.529(4) . ?
C70A H70A 0.9800 . ?
C70A H70B 0.9800 . ?
C70A H70C 0.9800 . ?
C69B H69D 0.9800 . ?
C69B H69E 0.9800 . ?
C69B H69F 0.9800 . ?
C71A C72A 1.397(3) . ?
C71A C76A 1.407(3) . ?
C70B H70D 0.9800 . ?
C70B H70E 0.9800 . ?
C70B H70F 0.9800 . ?
C72A C73A 1.389(3) . ?
C72A C80A 1.514(3) . ?
C71B C72B 1.409(3) . ?
C71B C76B 1.403(3) . ?
C73A H73A 0.9500 . ?
C73A C74A 1.374(4) . ?
C72B C73B 1.403(4) . ?
C72B C80B 1.514(4) . ?
C74A H74A 0.9500 . ?
C74A C75A 1.380(4) . ?
C73B H73B 0.9500 . ?
C73B C74B 1.372(4) . ?
C75A H75A 0.9500 . ?
C75A C76A 1.394(4) . ?
C74B H74B 0.9500 . ?
C74B C75B 1.376(4) . ?
C76A C77A 1.522(4) . ?
C75B H75B 0.9500 . ?
C75B C76B 1.392(3) . ?
C77A H77A 1.0000 . ?
C77A C78A 1.514(4) . ?
C77A C79A 1.520(4) . ?
C76B C77B 1.517(4) . ?
C78A H78A 0.9800 . ?
C78A H78B 0.9800 . ?
C78A H78C 0.9800 . ?
C77B H77B 1.0000 . ?
C77B C78B 1.526(4) . ?
C77B C79B 1.520(4) . ?
C79A H79A 0.9800 . ?
C79A H79B 0.9800 . ?
C79A H79C 0.9800 . ?
C78B H78D 0.9800 . ?
C78B H78E 0.9800 . ?
C78B H78F 0.9800 . ?
C80A H80A 1.0000 . ?
C80A C81A 1.518(4) . ?
C80A C82A 1.535(4) . ?
C79B H79D 0.9800 . ?
C79B H79E 0.9800 . ?
C79B H79F 0.9800 . ?
C81A H81A 0.9800 . ?
C81A H81B 0.9800 . ?
C81A H81C 0.9800 . ?
C80B H80B 1.0000 . ?
C80B C81B 1.539(4) . ?
C80B C82B 1.526(4) . ?
C82A H82A 0.9800 . ?
C82A H82B 0.9800 . ?
C82A H82C 0.9800 . ?
C81B H81D 0.9800 . ?
C81B H81E 0.9800 . ?
C81B H81F 0.9800 . ?
C83A C84A 1.357(3) . ?
C83A C87A 1.464(3) . ?
C82B H82D 0.9800 . ?
C82B H82E 0.9800 . ?
C82B H82F 0.9800 . ?
C84A C85A 1.467(3) . ?
C83B C84B 1.348(3) . ?
C83B C91B 1.455(3) . ?
C85A C86A 1.424(3) . ?
C85A C94A 1.374(3) . ?
C84B C85B 1.464(3) . ?
C86A C87A 1.433(3) . ?
C86A C91A 1.384(3) . ?
C85B C86B 1.377(3) . ?
C85B C90B 1.424(3) . ?
C87A C88A 1.365(3) . ?
C86B H86B 0.9500 . ?
C86B C87B 1.422(4) . ?
C88A H88A 0.9500 . ?
C88A C89A 1.427(4) . ?
C87B H87B 0.9500 . ?
C87B C88B 1.365(4) . ?
C89A H89A 0.9500 . ?
C89A C90A 1.367(4) . ?
C88B H88B 0.9500 . ?
C88B C89B 1.426(4) . ?
C90A H90A 0.9500 . ?
C90A C91A 1.414(4) . ?
C89B C90B 1.394(3) . ?
C89B C94B 1.419(4) . ?
C91A C92A 1.422(4) . ?
C90B C91B 1.426(3) . ?
C92A H92A 0.9500 . ?
C92A C93A 1.351(4) . ?
C91B C92B 1.366(3) . ?
C93A H93A 0.9500 . ?
C93A C94A 1.415(4) . ?
C92B H92B 0.9500 . ?
C92B C93B 1.426(4) . ?
C94A H94A 0.9500 . ?
C94B H94B 0.9500 . ?
C94B C93B 1.357(4) . ?
C93B H93B 0.9500 . ?

loop_
_geom_torsion_atom_site_label_1
_geom_torsion_atom_site_label_2
_geom_torsion_atom_site_label_3
_geom_torsion_atom_site_label_4
_geom_torsion
_geom_torsion_site_symmetry_1
_geom_torsion_site_symmetry_2
_geom_torsion_site_symmetry_3
_geom_torsion_site_symmetry_4
_geom_torsion_publ_flag
C1A C2A C3A C4A -177.4(3) . . . . ?
C1A C2A C3A C8A 0.5(4) . . . . ?
N1A B1A N2A C11A -0.5(2) . . . . ?
N1A B1A N2A C25A -162.9(2) . . . . ?
N1A B1A N3A C37A 48.0(3) . . . . ?
N1A B1A N3A C47A -155.3(2) . . . . ?
N1A C13A C14A C15A 179.3(2) . . . . ?
N1A C13A C14A C22A 1.3(4) . . . . ?
N1A C13A C18A C17A -179.5(2) . . . . ?
N1A C13A C18A C19A 0.4(4) . . . . ?
B1A N1A C12A C7A 178.6(3) . . . . ?
B1A N1A C12A C11A 0.1(3) . . . . ?
B1A N1A C13A C14A 98.2(3) . . . . ?
B1A N1A C13A C18A -82.6(3) . . . . ?
B1A N2A C11A C9A -173.7(3) . . . . ?
B1A N2A C11A C12A 0.6(3) . . . . ?
B1A N2A C25A C26A -116.5(3) . . . . ?
B1A N2A C25A C30A 66.9(3) . . . . ?
B1A N3A C37A C38A 133.0(3) . . . . ?
B1A N3A C47A C45A -114.0(2) . . . . ?
B1A N3A C47A C48A 116.2(2) . . . . ?
B2B N6B C48B C47B -118.6(2) . . . . ?
B2B N6B C48B C49B 111.5(2) . . . . ?
B2B N6B C58B C56B -131.4(2) . . . . ?
B2B N7B C71B C72B 87.6(3) . . . . ?
B2B N7B C71B C76B -95.3(3) . . . . ?
B2B N7B C84B C83B 0.2(3) . . . . ?
B2B N7B C84B C85B -175.0(3) . . . . ?
B2B N8B C59B C60B -71.5(3) . . . . ?
B2B N8B C59B C64B 112.1(3) . . . . ?
B2B N8B C83B C84B 0.0(2) . . . . ?
B2B N8B C83B C91B 172.8(3) . . . . ?
B1B N1B C11B C9B -177.7(3) . . . . ?
B1B N1B C11B C12B -0.8(3) . . . . ?
B1B N1B C13B C14B 86.3(3) . . . . ?
B1B N1B C13B C18B -98.6(3) . . . . ?
B1B N2B C12B C7B 174.7(3) . . . . ?
B1B N2B C12B C11B -0.6(3) . . . . ?
B1B N2B C25B C26B -66.2(3) . . . . ?
B1B N2B C25B C30B 117.3(3) . . . . ?
B1B N3B C37B C38B -135.3(2) . . . . ?
B1B N3B C47B C45B 114.7(2) . . . . ?
B1B N3B C47B C48B -116.2(2) . . . . ?
C1B C2B C3B C4B -177.2(3) . . . . ?
C1B C2B C3B C8B 0.1(4) . . . . ?
N1B B1B N2B C12B 0.1(2) . . . . ?
N1B B1B N2B C25B 160.6(2) . . . . ?
N1B B1B N3B C37B -45.3(3) . . . . ?
N1B B1B N3B C47B 156.4(2) . . . . ?
N1B C11B C12B N2B 0.9(3) . . . . ?
N1B C11B C12B C7B -176.0(2) . . . . ?
N1B C13B C14B C15B 172.6(2) . . . . ?
N1B C13B C14B C22B -6.4(3) . . . . ?
N1B C13B C18B C17B -172.9(2) . . . . ?
N1B C13B C18B C19B 3.9(4) . . . . ?
C2A C1A C10A C9A 1.1(4) . . . . ?
C2A C3A C4A C5A 175.2(3) . . . . ?
C2A C3A C8A C7A -175.6(2) . . . . ?
C2A C3A C8A C9A 2.9(4) . . . . ?
N2A B1A N3A C37A -128.3(3) . . . . ?
N2A B1A N3A C47A 28.3(4) . . . . ?
N2A C11A C12A N1A -0.4(3) . . . . ?
N2A C11A C12A C7A -179.40(19) . . . . ?
N2A C25A C26A C27A -175.3(2) . . . . ?
N2A C25A C26A C34A 5.7(4) . . . . ?
N2A C25A C30A C29A 176.5(2) . . . . ?
N2A C25A C30A C31A 1.6(4) . . . . ?
B2A N6A C48A C47A 119.2(2) . . . . ?
B2A N6A C48A C49A -111.3(2) . . . . ?
B2A N6A C58A C57A 131.5(2) . . . . ?
B2A N7A C59A C60A -89.9(3) . . . . ?
B2A N7A C59A C64A 91.1(3) . . . . ?
B2A N7A C84A C83A -0.1(3) . . . . ?
B2A N7A C84A C85A 173.9(3) . . . . ?
B2A N8A C71A C72A -107.1(3) . . . . ?
B2A N8A C71A C76A 75.0(3) . . . . ?
B2A N8A C83A C84A 1.2(3) . . . . ?
B2A N8A C83A C87A -171.4(3) . . . . ?
C2B C1B C10B C9B -0.1(5) . . . . ?
C2B C3B C4B C5B 175.8(3) . . . . ?
C2B C3B C8B C7B -178.7(2) . . . . ?
C2B C3B C8B C9B -0.2(4) . . . . ?
N2B B1B N1B C11B 0.4(3) . . . . ?
N2B B1B N1B C13B -162.3(2) . . . . ?
N2B B1B N3B C37B 132.5(2) . . . . ?
N2B B1B N3B C47B -25.8(4) . . . . ?
N2B C25B C26B C27B -175.4(2) . . . . ?
N2B C25B C26B C34B 1.2(3) . . . . ?
N2B C25B C30B C29B 174.1(2) . . . . ?
N2B C25B C30B C31B -6.6(4) . . . . ?
C3A C4A C5A C6A 0.8(4) . . . . ?
C3A C8A C9A C10A -4.3(4) . . . . ?
C3A C8A C9A C11A 179.0(2) . . . . ?
N3A B1A N2A C11A 176.5(2) . . . . ?
N3A B1A N2A C25A 14.1(4) . . . . ?
N3A C37A C38A C39A 176.2(2) . . . . ?
N3A C37A C38A C46A -5.3(4) . . . . ?
N3A C47A C48A N6A 172.54(17) . . . . ?
N3A C47A C48A C49A 45.8(3) . . . . ?
C3B C4B C5B C6B 2.2(4) . . . . ?
C3B C8B C9B C10B 0.1(4) . . . . ?
C3B C8B C9B C11B -179.2(2) . . . . ?
N3B B1B N1B C11B 178.5(2) . . . . ?
N3B B1B N1B C13B 15.8(4) . . . . ?
N3B B1B N2B C12B -178.1(2) . . . . ?
N3B B1B N2B C25B -17.5(4) . . . . ?
N3B C37B C38B C39B -174.7(2) . . . . ?
N3B C37B C38B C46B 6.4(4) . . . . ?
N3B C47B C48B N6B -174.44(18) . . . . ?
N3B C47B C48B C49B -47.7(3) . . . . ?
C4A C3A C8A C7A 2.6(4) . . . . ?
C4A C3A C8A C9A -178.9(2) . . . . ?
C4A C5A C6A C7A 1.4(4) . . . . ?
N4A C42A C43A C44A 60.1(3) . . . . ?
C4B C3B C8B C7B -1.1(4) . . . . ?
C4B C3B C8B C9B 177.4(2) . . . . ?
C4B C5B C6B C7B -0.2(4) . . . . ?
N4B C42B C43B C44B -60.1(3) . . . . ?
C5A C6A C7A C8A -1.6(4) . . . . ?
C5A C6A C7A C12A 179.1(3) . . . . ?
N5A C53A C54A C55A -59.2(3) . . . . ?
N5A C56A C57A C55A 22.8(3) . . . . ?
N5A C56A C57A C58A -155.8(2) . . . . ?
C5B C6B C7B C8B -2.3(4) . . . . ?
C5B C6B C7B C12B -178.2(3) . . . . ?
N5B C53B C54B C55B 59.9(3) . . . . ?
C6A C7A C8A C3A -0.4(4) . . . . ?
C6A C7A C8A C9A -179.0(2) . . . . ?
C6A C7A C12A N1A 2.7(5) . . . . ?
C6A C7A C12A C11A -178.8(3) . . . . ?
N6A B2A N7A C59A -12.5(4) . . . . ?
N6A B2A N7A C84A -175.7(2) . . . . ?
N6A B2A N8A C71A 12.6(4) . . . . ?
N6A B2A N8A C83A 175.2(2) . . . . ?
N6A C48A C49A C50A 142.4(2) . . . . ?
N6A C48A C49A C56A -34.9(3) . . . . ?
C7A C8A C9A C10A 174.4(2) . . . . ?
C7A C8A C9A C11A -2.3(3) . . . . ?
N7A B2A N6A C48A -153.5(2) . . . . ?
N7A B2A N6A C58A 51.4(3) . . . . ?
N7A B2A N8A C71A -163.9(2) . . . . ?
N7A B2A N8A C83A -1.2(2) . . . . ?
N7A C59A C60A C61A 178.8(2) . . . . ?
N7A C59A C60A C68A -1.1(3) . . . . ?
N7A C59A C64A C63A -177.3(2) . . . . ?
N7A C59A C64A C65A 5.7(3) . . . . ?
N7A C84A C85A C86A -173.0(3) . . . . ?
N7A C84A C85A C94A 5.3(5) . . . . ?
C6B C7B C8B C3B 3.0(4) . . . . ?
C6B C7B C8B C9B -175.7(2) . . . . ?
C6B C7B C12B N2B -1.1(6) . . . . ?
C6B C7B C12B C11B 174.3(3) . . . . ?
N6B B2B N7B C71B 16.1(4) . . . . ?
N6B B2B N7B C84B 177.8(2) . . . . ?
N6B B2B N8B C59B -15.1(4) . . . . ?
N6B B2B N8B C83B -177.8(2) . . . . ?
N6B C48B C49B C50B -143.0(2) . . . . ?
N6B C48B C49B C57B 34.4(3) . . . . ?
C8A C3A C4A C5A -2.7(4) . . . . ?
C8A C7A C12A N1A -176.6(3) . . . . ?
C8A C7A C12A C11A 1.9(3) . . . . ?
C8A C9A C10A C1A 2.2(4) . . . . ?
C8A C9A C11A N2A 177.8(3) . . . . ?
C8A C9A C11A C12A 3.5(3) . . . . ?
N8A B2A N6A C48A 30.7(4) . . . . ?
N8A B2A N6A C58A -124.4(3) . . . . ?
N8A B2A N7A C59A 164.0(2) . . . . ?
N8A B2A N7A C84A 0.8(2) . . . . ?
N8A C71A C72A C73A -177.8(2) . . . . ?
N8A C71A C72A C80A 1.7(3) . . . . ?
N8A C71A C76A C75A 178.2(2) . . . . ?
N8A C71A C76A C77A 0.1(3) . . . . ?
N8A C83A C84A N7A -0.7(3) . . . . ?
N8A C83A C84A C85A -176.46(19) . . . . ?
N8A C83A C87A C86A 173.9(3) . . . . ?
N8A C83A C87A C88A -3.0(5) . . . . ?
C7B C8B C9B C10B 178.8(2) . . . . ?
C7B C8B C9B C11B -0.5(3) . . . . ?
N7B B2B N6B C48B 154.0(2) . . . . ?
N7B B2B N6B C58B -51.8(3) . . . . ?
N7B B2B N8B C59B 162.9(2) . . . . ?
N7B B2B N8B C83B 0.1(2) . . . . ?
N7B C71B C72B C73B 177.5(2) . . . . ?
N7B C71B C72B C80B -2.5(4) . . . . ?
N7B C71B C76B C75B -178.2(2) . . . . ?
N7B C71B C76B C77B -2.7(4) . . . . ?
N7B C84B C85B C86B -5.9(5) . . . . ?
N7B C84B C85B C90B 173.6(3) . . . . ?
C9A C11A C12A N1A 175.49(19) . . . . ?
C9A C11A C12A C7A -3.5(3) . . . . ?
C8B C3B C4B C5B -1.5(4) . . . . ?
C8B C7B C12B N2B -177.4(3) . . . . ?
C8B C7B C12B C11B -2.1(3) . . . . ?
C8B C9B C10B C1B 0.0(4) . . . . ?
C8B C9B C11B N1B 176.1(3) . . . . ?
C8B C9B C11B C12B -0.9(3) . . . . ?
N8B B2B N6B C48B -28.5(3) . . . . ?
N8B B2B N6B C58B 125.7(2) . . . . ?
N8B B2B N7B C71B -161.9(2) . . . . ?
N8B B2B N7B C84B -0.2(2) . . . . ?
N8B C59B C60B C61B -175.6(2) . . . . ?
N8B C59B C60B C68B 0.2(3) . . . . ?
N8B C59B C64B C63B 174.7(2) . . . . ?
N8B C59B C64B C65B -5.1(3) . . . . ?
N8B C83B C84B N7B -0.1(3) . . . . ?
N8B C83B C84B C85B 176.49(18) . . . . ?
N8B C83B C91B C90B -173.6(3) . . . . ?
N8B C83B C91B C92B 3.7(5) . . . . ?
C10A C1A C2A C3A -2.5(4) . . . . ?
C10A C9A C11A N2A 2.1(5) . . . . ?
C10A C9A C11A C12A -172.2(3) . . . . ?
C9B C11B C12B N2B 178.71(19) . . . . ?
C9B C11B C12B C7B 1.9(3) . . . . ?
C11A N2A C25A C26A 83.0(3) . . . . ?
C11A N2A C25A C30A -93.6(3) . . . . ?
C11A C9A C10A C1A 177.4(3) . . . . ?
C10B C1B C2B C3B 0.0(5) . . . . ?
C10B C9B C11B N1B -3.1(6) . . . . ?
C10B C9B C11B C12B 180.0(3) . . . . ?
C12A N1A B1A N2A 0.2(2) . . . . ?
C12A N1A B1A N3A -176.7(2) . . . . ?
C12A N1A C13A C14A -101.5(3) . . . . ?
C12A N1A C13A C18A 77.8(3) . . . . ?
C12A C7A C8A C3A 179.1(2) . . . . ?
C12A C7A C8A C9A 0.4(3) . . . . ?
C11B N1B C13B C14B -75.0(3) . . . . ?
C11B N1B C13B C18B 100.0(3) . . . . ?
C11B C9B C10B C1B 179.1(3) . . . . ?
C13A N1A B1A N2A 162.6(2) . . . . ?
C13A N1A B1A N3A -14.4(4) . . . . ?
C13A N1A C12A C7A 13.8(4) . . . . ?
C13A N1A C12A C11A -164.7(2) . . . . ?
C13A C14A C15A C16A -0.1(4) . . . . ?
C13A C14A C22A C23A 81.1(3) . . . . ?
C13A C14A C22A C24A -155.4(2) . . . . ?
C13A C18A C19A C20A -110.6(3) . . . . ?
C13A C18A C19A C21A 126.2(3) . . . . ?
C12B N2B C25B C26B 92.1(3) . . . . ?
C12B N2B C25B C30B -84.4(3) . . . . ?
C12B C7B C8B C3B -179.8(2) . . . . ?
C12B C7B C8B C9B 1.6(3) . . . . ?
C14A C13A C18A C17A -0.2(4) . . . . ?
C14A C13A C18A C19A 179.6(2) . . . . ?
C14A C15A C16A C17A 0.3(4) . . . . ?
C13B N1B C11B C9B -11.4(4) . . . . ?
C13B N1B C11B C12B 165.6(2) . . . . ?
C13B C14B C15B C16B 0.9(4) . . . . ?
C13B C14B C22B C23B -120.7(3) . . . . ?
C13B C14B C22B C24B 116.1(3) . . . . ?
C13B C18B C19B C20B -86.4(3) . . . . ?
C13B C18B C19B C21B 149.1(2) . . . . ?
C15A C14A C22A C23A -96.8(3) . . . . ?
C15A C14A C22A C24A 26.7(3) . . . . ?
C15A C16A C17A C18A -0.5(4) . . . . ?
C14B C13B C18B C17B 1.8(4) . . . . ?
C14B C13B C18B C19B 178.7(2) . . . . ?
C14B C15B C16B C17B 0.8(4) . . . . ?
C16A C17A C18A C13A 0.4(4) . . . . ?
C16A C17A C18A C19A -179.5(3) . . . . ?
C15B C14B C22B C23B 60.3(3) . . . . ?
C15B C14B C22B C24B -62.9(3) . . . . ?
C15B C16B C17B C18B -1.3(4) . . . . ?
C17A C18A C19A C20A 69.3(3) . . . . ?
C17A C18A C19A C21A -54.0(3) . . . . ?
C16B C17B C18B C13B -0.1(4) . . . . ?
C16B C17B C18B C19B -176.9(2) . . . . ?
C18A C13A C14A C15A 0.1(4) . . . . ?
C18A C13A C14A C22A -177.9(2) . . . . ?
C17B C18B C19B C20B 90.3(3) . . . . ?
C17B C18B C19B C21B -34.2(4) . . . . ?
C18B C13B C14B C15B -2.3(4) . . . . ?
C18B C13B C14B C22B 178.7(2) . . . . ?
C22A C14A C15A C16A 177.9(2) . . . . ?
C22B C14B C15B C16B 179.9(2) . . . . ?
C25A N2A C11A C9A -8.7(4) . . . . ?
C25A N2A C11A C12A 165.6(2) . . . . ?
C25A C26A C27A C28A -1.2(4) . . . . ?
C25A C26A C34A C35A -121.5(3) . . . . ?
C25A C26A C34A C36A 115.3(3) . . . . ?
C25A C30A C31A C32A 86.0(3) . . . . ?
C25A C30A C31A C33A -150.3(2) . . . . ?
C26A C25A C30A C29A 0.0(4) . . . . ?
C26A C25A C30A C31A -174.9(2) . . . . ?
C26A C27A C28A C29A 0.0(4) . . . . ?
C25B N2B C12B C7B 11.9(4) . . . . ?
C25B N2B C12B C11B -163.4(2) . . . . ?
C25B C26B C27B C28B 1.2(4) . . . . ?
C25B C26B C34B C35B 147.8(2) . . . . ?
C25B C26B C34B C36B -89.0(3) . . . . ?
C25B C30B C31B C32B -121.1(3) . . . . ?
C25B C30B C31B C33B 114.7(3) . . . . ?
C27A C26A C34A C35A 59.5(3) . . . . ?
C27A C26A C34A C36A -63.7(3) . . . . ?
C27A C28A C29A C30A 1.3(4) . . . . ?
C26B C25B C30B C29B -2.4(4) . . . . ?
C26B C25B C30B C31B 177.0(2) . . . . ?
C26B C27B C28B C29B -2.0(4) . . . . ?
C28A C29A C30A C25A -1.3(4) . . . . ?
C28A C29A C30A C31A 173.7(3) . . . . ?
C27B C26B C34B C35B -35.7(3) . . . . ?
C27B C26B C34B C36B 87.5(3) . . . . ?
C27B C28B C29B C30B 0.5(4) . . . . ?
C29A C30A C31A C32A -88.7(3) . . . . ?
C29A C30A C31A C33A 34.9(3) . . . . ?
C28B C29B C30B C25B 1.6(4) . . . . ?
C28B C29B C30B C31B -177.8(3) . . . . ?
C30A C25A C26A C27A 1.2(4) . . . . ?
C30A C25A C26A C34A -177.8(2) . . . . ?
C29B C30B C31B C32B 58.2(3) . . . . ?
C29B C30B C31B C33B -66.0(3) . . . . ?
C30B C25B C26B C27B 1.0(4) . . . . ?
C30B C25B C26B C34B 177.7(2) . . . . ?
C34A C26A C27A C28A 177.9(3) . . . . ?
C34B C26B C27B C28B -175.5(3) . . . . ?
C37A N3A C47A C45A 43.6(3) . . . . ?
C37A N3A C47A C48A -86.3(2) . . . . ?
C37A C38A C39A C40A 142.0(3) . . . . ?
C37A C38A C46A N4A -157.8(2) . . . . ?
C37A C38A C46A C45A 16.4(4) . . . . ?
C38A C39A C40A C41A 55.3(3) . . . . ?
C37B N3B C47B C45B -44.3(3) . . . . ?
C37B N3B C47B C48B 84.8(2) . . . . ?
C37B C38B C39B C40B -142.6(3) . . . . ?
C37B C38B C46B N4B 156.5(2) . . . . ?
C37B C38B C46B C45B -16.7(3) . . . . ?
C39A C38A C46A N4A 20.7(3) . . . . ?
C39A C38A C46A C45A -165.1(2) . . . . ?
C39A C40A C41A N4A -60.4(3) . . . . ?
C38B C39B C40B C41B -53.8(3) . . . . ?
C39B C38B C46B N4B -22.5(3) . . . . ?
C39B C38B C46B C45B 164.4(2) . . . . ?
C39B C40B C41B N4B 59.2(3) . . . . ?
C41A N4A C42A C43A 166.7(2) . . . . ?
C41A N4A C46A C38A -24.5(3) . . . . ?
C41A N4A C46A C45A 161.5(2) . . . . ?
C42A N4A C41A C40A -175.1(2) . . . . ?
C42A N4A C46A C38A -164.7(2) . . . . ?
C42A N4A C46A C45A 21.2(3) . . . . ?
C42A C43A C44A C45A -37.6(3) . . . . ?
C41B N4B C42B C43B -168.4(2) . . . . ?
C41B N4B C46B C38B 26.9(3) . . . . ?
C41B N4B C46B C45B -160.1(2) . . . . ?
C43A C44A C45A C46A 8.5(3) . . . . ?
C43A C44A C45A C47A -169.8(2) . . . . ?
C42B N4B C41B C40B 175.5(2) . . . . ?
C42B N4B C46B C38B 165.4(2) . . . . ?
C42B N4B C46B C45B -21.6(3) . . . . ?
C42B C43B C44B C45B 38.2(3) . . . . ?
C44A C45A C46A N4A 0.9(4) . . . . ?
C44A C45A C46A C38A -173.1(2) . . . . ?
C44A C45A C47A N3A 144.0(2) . . . . ?
C44A C45A C47A C48A -89.7(3) . . . . ?
C43B C44B C45B C46B -9.3(3) . . . . ?
C43B C44B C45B C47B 169.5(2) . . . . ?
C45A C47A C48A N6A 45.8(3) . . . . ?
C45A C47A C48A C49A -81.0(3) . . . . ?
C44B C45B C46B N4B 0.0(4) . . . . ?
C44B C45B C46B C38B 172.8(2) . . . . ?
C44B C45B C47B N3B -143.3(2) . . . . ?
C44B C45B C47B C48B 90.4(3) . . . . ?
C46A N4A C41A C40A 44.8(3) . . . . ?
C46A N4A C42A C43A -51.7(3) . . . . ?
C46A C38A C39A C40A -36.4(3) . . . . ?
C46A C45A C47A N3A -34.3(3) . . . . ?
C46A C45A C47A C48A 92.0(3) . . . . ?
C45B C47B C48B N6B -48.1(3) . . . . ?
C45B C47B C48B C49B 78.7(3) . . . . ?
C47A N3A C37A C38A -25.7(3) . . . . ?
C47A C45A C46A N4A 179.1(2) . . . . ?
C47A C45A C46A C38A 5.1(3) . . . . ?
C47A C48A C49A C50A -91.0(3) . . . . ?
C47A C48A C49A C56A 91.7(3) . . . . ?
C46B N4B C41B C40B -45.8(3) . . . . ?
C46B N4B C42B C43B 51.2(3) . . . . ?
C46B C38B C39B C40B 36.3(3) . . . . ?
C46B C45B C47B N3B 35.6(3) . . . . ?
C46B C45B C47B C48B -90.8(3) . . . . ?
C48A N6A C58A C57A -25.9(3) . . . . ?
C48A C49A C50A C51A -165.4(2) . . . . ?
C48A C49A C56A N5A 177.5(2) . . . . ?
C48A C49A C56A C57A 5.0(3) . . . . ?
C47B N3B C37B C38B 25.1(3) . . . . ?
C47B C45B C46B N4B -178.8(2) . . . . ?
C47B C45B C46B C38B -6.0(3) . . . . ?
C47B C48B C49B C50B 90.5(3) . . . . ?
C47B C48B C49B C57B -92.0(3) . . . . ?
C49A C50A C51A C52A -41.7(3) . . . . ?
C49A C56A C57A C55A -164.4(2) . . . . ?
C49A C56A C57A C58A 17.0(3) . . . . ?
C48B N6B C58B C56B 24.9(3) . . . . ?
C48B C49B C50B C51B 165.5(2) . . . . ?
C48B C49B C57B N5B -177.8(2) . . . . ?
C48B C49B C57B C56B -5.4(3) . . . . ?
C50A C49A C56A N5A 0.3(4) . . . . ?
C50A C49A C56A C57A -172.3(2) . . . . ?
C50A C51A C52A N5A 61.7(3) . . . . ?
C49B C50B C51B C52B 41.0(3) . . . . ?
C50B C49B C57B N5B -0.5(4) . . . . ?
C50B C49B C57B C56B 171.9(2) . . . . ?
C50B C51B C52B N5B -60.4(3) . . . . ?
C52A N5A C53A C54A -173.0(2) . . . . ?
C52A N5A C56A C49A 19.6(3) . . . . ?
C52A N5A C56A C57A -167.8(2) . . . . ?
C53A N5A C52A C51A 167.9(2) . . . . ?
C53A N5A C56A C49A 160.1(2) . . . . ?
C53A N5A C56A C57A -27.3(3) . . . . ?
C53A C54A C55A C57A 53.2(3) . . . . ?
C52B N5B C53B C54B 171.7(2) . . . . ?
C52B N5B C57B C49B -18.6(4) . . . . ?
C52B N5B C57B C56B 168.7(2) . . . . ?
C54A C55A C57A C56A -36.0(3) . . . . ?
C54A C55A C57A C58A 142.6(2) . . . . ?
C53B N5B C52B C51B -169.5(2) . . . . ?
C53B N5B C57B C49B -158.7(2) . . . . ?
C53B N5B C57B C56B 28.7(3) . . . . ?
C53B C54B C55B C56B -52.5(3) . . . . ?
C55A C57A C58A N6A 175.4(2) . . . . ?
C54B C55B C56B C57B 34.7(3) . . . . ?
C54B C55B C56B C58B -143.7(3) . . . . ?
C56A N5A C52A C51A -50.0(3) . . . . ?
C56A N5A C53A C54A 46.3(3) . . . . ?
C56A C49A C50A C51A 11.9(3) . . . . ?
C56A C57A C58A N6A -6.0(3) . . . . ?
C55B C56B C57B N5B -22.2(3) . . . . ?
C55B C56B C57B C49B 165.0(2) . . . . ?
C55B C56B C58B N6B -175.6(2) . . . . ?
C58A N6A C48A C47A -85.0(2) . . . . ?
C58A N6A C48A C49A 44.4(3) . . . . ?
C57B N5B C52B C51B 48.8(3) . . . . ?
C57B N5B C53B C54B -48.0(3) . . . . ?
C57B C49B C50B C51B -11.8(4) . . . . ?
C57B C56B C58B N6B 6.1(4) . . . . ?
C59A N7A C84A C83A -165.5(2) . . . . ?
C59A N7A C84A C85A 8.5(4) . . . . ?
C59A C60A C61A C62A -1.0(4) . . . . ?
C59A C60A C68A C69A 118.3(3) . . . . ?
C59A C60A C68A C70A -118.8(3) . . . . ?
C59A C64A C65A C66A 73.6(3) . . . . ?
C59A C64A C65A C67A -163.3(2) . . . . ?
C58B N6B C48B C47B 86.5(2) . . . . ?
C58B N6B C48B C49B -43.4(3) . . . . ?
C58B C56B C57B N5B 156.2(2) . . . . ?
C58B C56B C57B C49B -16.6(4) . . . . ?
C60A C59A C64A C63A 3.8(4) . . . . ?
C60A C59A C64A C65A -173.2(2) . . . . ?
C60A C61A C62A C63A 2.6(4) . . . . ?
C59B N8B C83B C84B -165.16(19) . . . . ?
C59B N8B C83B C91B 7.6(4) . . . . ?
C59B C60B C61B C62B 0.2(4) . . . . ?
C59B C60B C68B C69B 145.3(2) . . . . ?
C59B C60B C68B C70B -90.6(3) . . . . ?
C59B C64B C65B C66B -129.8(2) . . . . ?
C59B C64B C65B C67B 105.8(3) . . . . ?
C61A C60A C68A C69A -61.6(3) . . . . ?
C61A C60A C68A C70A 61.3(3) . . . . ?
C61A C62A C63A C64A -1.0(4) . . . . ?
C60B C59B C64B C63B -1.7(4) . . . . ?
C60B C59B C64B C65B 178.5(2) . . . . ?
C60B C61B C62B C63B -0.2(4) . . . . ?
C62A C63A C64A C59A -2.1(4) . . . . ?
C62A C63A C64A C65A 174.8(3) . . . . ?
C61B C60B C68B C69B -39.1(3) . . . . ?
C61B C60B C68B C70B 85.1(3) . . . . ?
C61B C62B C63B C64B -0.8(4) . . . . ?
C63A C64A C65A C66A -103.2(3) . . . . ?
C63A C64A C65A C67A 19.9(3) . . . . ?
C62B C63B C64B C59B 1.7(4) . . . . ?
C62B C63B C64B C65B -178.5(2) . . . . ?
C64A C59A C60A C61A -2.2(4) . . . . ?
C64A C59A C60A C68A 177.8(2) . . . . ?
C63B C64B C65B C66B 50.4(3) . . . . ?
C63B C64B C65B C67B -74.0(3) . . . . ?
C64B C59B C60B C61B 0.7(3) . . . . ?
C64B C59B C60B C68B 176.5(2) . . . . ?
C68A C60A C61A C62A 178.9(3) . . . . ?
C68B C60B C61B C62B -175.7(2) . . . . ?
C71A N8A C83A C84A 166.0(2) . . . . ?
C71A N8A C83A C87A -6.6(4) . . . . ?
C71A C72A C73A C74A -0.7(4) . . . . ?
C71A C72A C80A C81A -106.6(3) . . . . ?
C71A C72A C80A C82A 129.1(2) . . . . ?
C71A C76A C77A C78A 96.5(3) . . . . ?
C71A C76A C77A C79A -139.7(3) . . . . ?
C72A C71A C76A C75A 0.3(3) . . . . ?
C72A C71A C76A C77A -177.8(2) . . . . ?
C72A C73A C74A C75A 1.0(4) . . . . ?
C71B N7B C84B C83B 164.7(2) . . . . ?
C71B N7B C84B C85B -10.5(4) . . . . ?
C71B C72B C73B C74B 0.9(4) . . . . ?
C71B C72B C80B C81B 116.3(3) . . . . ?
C71B C72B C80B C82B -119.9(3) . . . . ?
C71B C76B C77B C78B 156.0(2) . . . . ?
C71B C76B C77B C79B -79.6(3) . . . . ?
C73A C72A C80A C81A 72.9(3) . . . . ?
C73A C72A C80A C82A -51.4(3) . . . . ?
C73A C74A C75A C76A -0.6(4) . . . . ?
C72B C71B C76B C75B -1.2(4) . . . . ?
C72B C71B C76B C77B 174.3(2) . . . . ?
C72B C73B C74B C75B -1.4(4) . . . . ?
C74A C75A C76A C71A 0.0(4) . . . . ?
C74A C75A C76A C77A 178.2(2) . . . . ?
C73B C72B C80B C81B -63.7(3) . . . . ?
C73B C72B C80B C82B 60.1(3) . . . . ?
C73B C74B C75B C76B 0.5(4) . . . . ?
C75A C76A C77A C78A -81.5(3) . . . . ?
C75A C76A C77A C79A 42.2(3) . . . . ?
C74B C75B C76B C71B 0.8(4) . . . . ?
C74B C75B C76B C77B -174.8(3) . . . . ?
C76A C71A C72A C73A 0.1(3) . . . . ?
C76A C71A C72A C80A 179.6(2) . . . . ?
C75B C76B C77B C78B -28.6(4) . . . . ?
C75B C76B C77B C79B 95.8(3) . . . . ?
C76B C71B C72B C73B 0.4(4) . . . . ?
C76B C71B C72B C80B -179.6(2) . . . . ?
C80A C72A C73A C74A 179.8(2) . . . . ?
C80B C72B C73B C74B -179.1(3) . . . . ?
C83A N8A C71A C72A 92.3(3) . . . . ?
C83A N8A C71A C76A -85.7(3) . . . . ?
C83A C84A C85A C86A 1.0(3) . . . . ?
C83A C84A C85A C94A 179.4(3) . . . . ?
C83A C87A C88A C89A 177.4(3) . . . . ?
C84A N7A C59A C60A 71.4(3) . . . . ?
C84A N7A C59A C64A -107.5(3) . . . . ?
C84A C83A C87A C86A 1.3(3) . . . . ?
C84A C83A C87A C88A -175.6(3) . . . . ?
C84A C85A C86A C87A -0.2(3) . . . . ?
C84A C85A C86A C91A 178.6(2) . . . . ?
C84A C85A C94A C93A -178.7(3) . . . . ?
C83B N8B C59B C60B 89.5(3) . . . . ?
C83B N8B C59B C64B -86.9(3) . . . . ?
C83B C84B C85B C86B 178.9(3) . . . . ?
C83B C84B C85B C90B -1.6(3) . . . . ?
C83B C91B C92B C93B -177.3(3) . . . . ?
C85A C86A C87A C83A -0.7(3) . . . . ?
C85A C86A C87A C88A 177.0(2) . . . . ?
C85A C86A C91A C90A -177.2(2) . . . . ?
C85A C86A C91A C92A 0.9(4) . . . . ?
C84B N7B C71B C72B -72.1(3) . . . . ?
C84B N7B C71B C76B 105.0(3) . . . . ?
C84B C83B C91B C90B -0.8(3) . . . . ?
C84B C83B C91B C92B 176.4(3) . . . . ?
C84B C85B C86B C87B 179.6(3) . . . . ?
C84B C85B C90B C89B -179.2(2) . . . . ?
C84B C85B C90B C91B 1.1(3) . . . . ?
C86A C85A C94A C93A -0.6(4) . . . . ?
C86A C87A C88A C89A 0.8(4) . . . . ?
C86A C91A C92A C93A -0.9(4) . . . . ?
C85B C86B C87B C88B 0.2(4) . . . . ?
C85B C90B C91B C83B -0.3(3) . . . . ?
C85B C90B C91B C92B -178.2(2) . . . . ?
C87A C83A C84A N7A 174.24(19) . . . . ?
C87A C83A C84A C85A -1.5(3) . . . . ?
C87A C86A C91A C90A 1.4(4) . . . . ?
C87A C86A C91A C92A 179.5(2) . . . . ?
C87A C88A C89A C90A 0.3(4) . . . . ?
C86B C85B C90B C89B 0.4(4) . . . . ?
C86B C85B C90B C91B -179.3(2) . . . . ?
C86B C87B C88B C89B -1.2(4) . . . . ?
C88A C89A C90A C91A -0.6(4) . . . . ?
C87B C88B C89B C90B 1.7(4) . . . . ?
C87B C88B C89B C94B -177.6(3) . . . . ?
C89A C90A C91A C86A -0.3(4) . . . . ?
C89A C90A C91A C92A -178.1(3) . . . . ?
C88B C89B C90B C85B -1.3(4) . . . . ?
C88B C89B C90B C91B 178.3(2) . . . . ?
C88B C89B C94B C93B -180.0(3) . . . . ?
C90A C91A C92A C93A 176.9(3) . . . . ?
C89B C90B C91B C83B -179.9(2) . . . . ?
C89B C90B C91B C92B 2.2(3) . . . . ?
C89B C94B C93B C92B 1.0(4) . . . . ?
C91A C86A C87A C83A -179.4(2) . . . . ?
C91A C86A C87A C88A -1.7(4) . . . . ?
C91A C92A C93A C94A 0.2(4) . . . . ?
C90B C85B C86B C87B 0.2(3) . . . . ?
C90B C89B C94B C93B 0.7(4) . . . . ?
C90B C91B C92B C93B -0.4(3) . . . . ?
C92A C93A C94A C85A 0.6(4) . . . . ?
C91B C83B C84B N7B -175.04(18) . . . . ?
C91B C83B C84B C85B 1.6(3) . . . . ?
C91B C92B C93B C94B -1.1(4) . . . . ?
C94A C85A C86A C87A -178.9(2) . . . . ?
C94A C85A C86A C91A -0.2(4) . . . . ?
C94B C89B C90B C85B 178.1(2) . . . . ?
C94B C89B C90B C91B -2.3(3) . . . . ?

loop_
_smtbx_masks_void_nr
_smtbx_masks_void_average_x
_smtbx_masks_void_average_y
_smtbx_masks_void_average_z
_smtbx_masks_void_volume
_smtbx_masks_void_count_electrons
_smtbx_masks_void_content
1 0.500 0.000 0.000 387.8 55.0 ?
2 0.000 0.000 0.500 408.2 46.3 ?
3 0.500 0.500 0.000 744.5 147.6 ?
